data_7007623
loop_
_publ_author_name
'Scott, Richard T. W.'
'Milios, Constantinos J.'
'Vinslava, Alina'
'Lifford, David'
'Parsons, Simon'
'Wernsdorfer, Wolfgang'
'Christou, George'
'Brechin, Euan K.'

_publ_section_title
;
 Making "wheels" and "cubes" from triangles.
;
_journal_issue 26
_journal_name_full 'Dalton transactions (Cambridge, England : 2003)'
_journal_page_first 3161
_journal_page_last 3163
_journal_paper_doi 10.1039/b607822m
_journal_year 2006
_chemical_compound_source 'C. Milios'
_chemical_formula_moiety
;
[Mn24(bipy)24(MeCOO)6(N3)6(EtC(CH2O)3)12](ClO4)12.20MeCN
;
_chemical_formula_sum 'C364 H402 Cl12 Mn24 N86 O96'
_chemical_formula_weight 9261.68
_chemical_name_systematic
;
?
;
_space_group_IT_number 14
_symmetry_cell_setting monoclinic
_symmetry_space_group_name_Hall '-P 2ybc'
_symmetry_space_group_name_H-M 'P 1 21/c 1'
_atom_sites_solution_hydrogens geom
_atom_sites_solution_primary direct
_atom_sites_solution_secondary difmap
_audit_creation_date 05-12-16
_audit_creation_method SHELXL-97
_cell_angle_alpha 90.00
_cell_angle_beta 106.019(3)
_cell_angle_gamma 90.00
_cell_formula_units_Z 2
_cell_length_a 29.7460(9)
_cell_length_b 17.8290(6)
_cell_length_c 46.7650(15)
_cell_measurement_temperature 150(2)
_cell_volume 23838.4(14)
_computing_structure_refinement 'SHELXL-97 (Sheldrick, 1997)'
_computing_structure_solution SIR92
_diffrn_ambient_temperature 150(2)
_diffrn_measured_fraction_theta_full 0.966
_diffrn_measured_fraction_theta_max 0.966
_diffrn_measurement_device_type 'Oford Diffraction CCD'
_diffrn_measurement_method Omega
_diffrn_radiation_monochromator graphite
_diffrn_radiation_source 'fine-focus sealed tube'
_diffrn_radiation_type CuK\a
_diffrn_radiation_wavelength 1.54180
_diffrn_reflns_av_R_equivalents 0.0424
_diffrn_reflns_av_sigmaI/netI 0.0402
_diffrn_reflns_limit_h_max 26
_diffrn_reflns_limit_h_min -26
_diffrn_reflns_limit_k_max 15
_diffrn_reflns_limit_k_min -15
_diffrn_reflns_limit_l_max 41
_diffrn_reflns_limit_l_min -41
_diffrn_reflns_number 67966
_diffrn_reflns_theta_full 43.52
_diffrn_reflns_theta_max 43.52
_diffrn_reflns_theta_min 3.75
_exptl_absorpt_coefficient_mu 6.228
_exptl_absorpt_correction_type multi-scan
_exptl_crystal_colour Red
_exptl_crystal_density_diffrn 1.290
_exptl_crystal_density_method 'not measured'
_exptl_crystal_description Block
_exptl_crystal_F_000 9520
_exptl_crystal_recrystallization_method
;
>From MeCN
;
_exptl_crystal_size_max 0.10
_exptl_crystal_size_mid 0.10
_exptl_crystal_size_min 0.10
_platon_squeeze_details
;
The solvent of crystallisation was modelled using the van der
Sluis & Spek method, accounting for 898 e/cell. If this is
assumed to be MeCN, this comprises ~20MeCN per formula unit. The
values of F(000), M, Dc and mu have all been calculated with
this assumption.

;
_refine_diff_density_max 0.750
_refine_diff_density_min -0.906
_refine_diff_density_rms 0.099
_refine_ls_extinction_method none
_refine_ls_goodness_of_fit_ref 1.369
_refine_ls_hydrogen_treatment riding
_refine_ls_matrix_type full
_refine_ls_number_parameters 1150
_refine_ls_number_reflns 17179
_refine_ls_number_restraints 5507
_refine_ls_restrained_S_all 1.252
_refine_ls_R_factor_all 0.1370
_refine_ls_R_factor_gt 0.1097
_refine_ls_shift/su_max 0.010
_refine_ls_shift/su_mean 0.002
_refine_ls_structure_factor_coef Fsqd
_refine_ls_weighting_details 'calc w=1/[\s^2^(Fo^2^)+(0.2000P)^2^+0.0000P] where P=(Fo^2^+2Fc^2^)/3'
_refine_ls_weighting_scheme calc
_refine_ls_wR_factor_gt 0.3293
_refine_ls_wR_factor_ref 0.3506
_reflns_number_gt 11037
_reflns_number_total 17179
_reflns_threshold_expression >2sigma(I)
_cod_data_source_file b607822m.txt
_cod_data_source_block mn24
_cod_depositor_comments
;
The following automatic conversions were performed:
'_symmetry_cell_setting' value 'Monoclinic' changed to 'monoclinic'
according to '/home/saulius/struct/CIF-dictionaries/cif_core.dic'
dictionary named 'cif_core.dic' version 2.4.1 from
2010-06-29.

'_exptl_absorpt_correction_type' value 'Multiscan' changed to
'multi-scan' according to
'/home/saulius/struct/CIF-dictionaries/cif_core.dic' dictionary named
'cif_core.dic' version 2.4.1 from 2010-06-29.

Automatic conversion script
Id: cif_fix_enum 1527 2010-12-29 10:47:43Z saulius 

The following automatic conversions were performed:

'_atom_sites_solution_hydrogens' value 'geometric' was changed to
'geom'.

Automatic conversion script
Id: cif_fix_values 6452 2018-10-05 10:23:21Z andrius 
;
_cod_original_cell_volume 23838.4(13)
_cod_original_sg_symbol_H-M P21/c
_cod_database_code 7007623

loop_
_symmetry_equiv_pos_as_xyz
'x, y, z'
'-x, y+1/2, -z+1/2'
'-x, -y, -z'
'x, -y-1/2, z-1/2'

loop_
_atom_site_label
_atom_site_type_symbol
_atom_site_fract_x
_atom_site_fract_y
_atom_site_fract_z
_atom_site_U_iso_or_equiv
_atom_site_adp_type
_atom_site_occupancy
_atom_site_symmetry_multiplicity
_atom_site_calc_flag
_atom_site_refinement_flags
_atom_site_disorder_assembly
_atom_site_disorder_group
Mn1_1 Mn -0.07947(7) -0.30447(11) 0.14107(4) 0.0856(6) Uani 1 1 d . A .
Mn2_1 Mn 0.01399(7) -0.33587(11) 0.12199(4) 0.0932(7) Uani 1 1 d . A .
Mn3_1 Mn -0.09859(7) -0.39931(12) 0.19347(5) 0.1031(7) Uani 1 1 d . A .
Mn4_1 Mn -0.15587(6) -0.18164(10) 0.10980(4) 0.0862(7) Uani 1 1 d . A .
Mn5_1 Mn -0.31609(6) -0.14863(12) -0.02147(4) 0.0872(7) Uani 1 1 d . . .
Mn6_1 Mn -0.25158(6) -0.12096(11) 0.04467(4) 0.0900(7) Uani 1 1 d . A .
Mn7'_1 Mn -0.4133(3) -0.1958(5) -0.0307(2) 0.113(2) Uani 0.528(4) 1 d PD A 1
Mn7_1 Mn -0.4241(3) -0.2214(5) -0.0311(2) 0.113(2) Uani 0.472(4) 1 d PD A 2
Mn8_1 Mn -0.28238(6) -0.11777(11) -0.07987(4) 0.0871(7) Uani 1 1 d . A .
Mn9_1 Mn -0.22555(7) 0.17306(11) -0.15308(4) 0.0933(7) Uani 1 1 d . . .
Mn10_1 Mn -0.13656(7) 0.27701(11) -0.12614(4) 0.0957(7) Uani 1 1 d . . .
Mn11_1 Mn -0.30158(8) 0.23676(13) -0.20780(5) 0.1197(8) Uani 1 1 d . . .
Mn12_1 Mn -0.24465(7) 0.00966(12) -0.13045(5) 0.0966(7) Uani 1 1 d . A .
N1_2 N -0.0495(3) -0.4942(5) 0.1950(2) 0.114(4) Uiso 1 1 d D . .
C2_2 C -0.0045(3) -0.4841(6) 0.1945(3) 0.122(5) Uiso 1 1 d D . .
H2_2 H 0.0064 -0.4346 0.1929 0.147 Uiso 1 1 calc R . .
C3_2 C 0.0262(3) -0.5439(6) 0.1964(3) 0.115(4) Uiso 1 1 d D . .
H3_2 H 0.0568 -0.5369 0.1944 0.137 Uiso 1 1 calc R . .
C4_2 C 0.0103(4) -0.6130(7) 0.2013(4) 0.165(7) Uiso 1 1 d D . .
H4_2 H 0.0312 -0.6544 0.2044 0.198 Uiso 1 1 calc R . .
C5_2 C -0.0343(4) -0.6242(6) 0.2018(4) 0.160(6) Uiso 1 1 d D . .
H5_2 H -0.0451 -0.6736 0.2037 0.192 Uiso 1 1 calc R . .
C6_2 C -0.0648(3) -0.5631(5) 0.1994(3) 0.109(4) Uiso 1 1 d D . .
C7_2 C -0.1126(3) -0.5691(5) 0.1998(3) 0.121(5) Uiso 1 1 d D . .
C8_2 C -0.1338(4) -0.6365(6) 0.2045(4) 0.164(6) Uiso 1 1 d D . .
H8_2 H -0.1162 -0.6816 0.2074 0.196 Uiso 1 1 calc R . .
C9_2 C -0.1790(4) -0.6379(6) 0.2048(3) 0.147(6) Uiso 1 1 d D . .
H9_2 H -0.1928 -0.6841 0.2080 0.177 Uiso 1 1 calc R . .
C10_2 C -0.2050(4) -0.5742(7) 0.2008(3) 0.147(6) Uiso 1 1 d D . .
H10_2 H -0.2366 -0.5746 0.2014 0.176 Uiso 1 1 calc R . .
C11_2 C -0.1834(3) -0.5082(6) 0.1956(3) 0.127(5) Uiso 1 1 d D . .
H11_2 H -0.2014 -0.4636 0.1914 0.152 Uiso 1 1 calc R . .
N12_2 N -0.1378(3) -0.5054(5) 0.1963(2) 0.108(3) Uiso 1 1 d D . .
N1_3 N -0.1529(3) -0.3229(5) 0.20322(18) 0.109(3) Uiso 1 1 d D . .
C2_3 C -0.1911(3) -0.3015(7) 0.1820(2) 0.108(4) Uiso 1 1 d D . .
H2_3 H -0.1939 -0.3156 0.1620 0.129 Uiso 1 1 calc R . .
C3_3 C -0.2268(4) -0.2598(7) 0.1881(2) 0.125(5) Uiso 1 1 d D . .
H3_3 H -0.2537 -0.2452 0.1729 0.150 Uiso 1 1 calc R . .
C4_3 C -0.2212(4) -0.2409(8) 0.2171(3) 0.144(6) Uiso 1 1 d D . .
H4_3 H -0.2448 -0.2124 0.2222 0.173 Uiso 1 1 calc R . .
C5_3 C -0.1831(4) -0.2618(7) 0.2386(2) 0.133(5) Uiso 1 1 d D . .
H5_3 H -0.1803 -0.2481 0.2587 0.160 Uiso 1 1 calc R . .
C6_3 C -0.1476(3) -0.3032(7) 0.23184(19) 0.102(4) Uiso 1 1 d D . .
C7_3 C -0.1051(3) -0.3264(6) 0.25277(19) 0.103(4) Uiso 1 1 d D . .
C8_3 C -0.0914(4) -0.3029(8) 0.2825(2) 0.142(6) Uiso 1 1 d D . .
H8_3 H -0.1111 -0.2706 0.2898 0.171 Uiso 1 1 calc R . .
C9_3 C -0.0503(4) -0.3258(8) 0.3008(2) 0.155(6) Uiso 1 1 d D . .
H9_3 H -0.0419 -0.3100 0.3210 0.186 Uiso 1 1 calc R . .
C10_3 C -0.0207(4) -0.3710(8) 0.2911(2) 0.149(6) Uiso 1 1 d D . .
H10_3 H 0.0082 -0.3871 0.3041 0.179 Uiso 1 1 calc R . .
C11_3 C -0.0346(3) -0.3925(6) 0.2613(2) 0.106(4) Uiso 1 1 d D . .
H11_3 H -0.0147 -0.4242 0.2540 0.127 Uiso 1 1 calc R . .
N12_3 N -0.0755(3) -0.3697(5) 0.24260(17) 0.105(3) Uiso 1 1 d D . .
N1_4 N -0.0099(4) -0.3331(5) 0.0704(2) 0.115(4) Uiso 1 1 d D . .
C2_4 C -0.0272(5) -0.2700(7) 0.0557(3) 0.156(6) Uiso 1 1 d D . .
H2_4 H -0.0382 -0.2312 0.0659 0.187 Uiso 1 1 calc R . .
C3_4 C -0.0295(10) -0.2602(11) 0.0256(4) 0.309(15) Uiso 1 1 d D . .
H3_4 H -0.0475 -0.2215 0.0139 0.371 Uiso 1 1 calc R . .
C4_4 C -0.0039(12) -0.3099(12) 0.0143(5) 0.39(2) Uiso 1 1 d D . .
H4_4 H 0.0045 -0.2976 -0.0032 0.468 Uiso 1 1 calc R . .
C5_4 C 0.0095(8) -0.3763(9) 0.0278(3) 0.250(11) Uiso 1 1 d D . .
H5_4 H 0.0195 -0.4156 0.0173 0.300 Uiso 1 1 calc R . .
C6_4 C 0.0086(5) -0.3872(6) 0.0572(2) 0.148(6) Uiso 1 1 d D . .
C7_4 C 0.0211(5) -0.4549(5) 0.0740(2) 0.142(6) Uiso 1 1 d D . .
C8_4 C 0.0216(7) -0.5261(7) 0.0619(3) 0.206(9) Uiso 1 1 d D . .
H8_4 H 0.0151 -0.5316 0.0409 0.247 Uiso 1 1 calc R . .
C9_4 C 0.0310(8) -0.5874(7) 0.0794(3) 0.217(9) Uiso 1 1 d D . .
H9_4 H 0.0318 -0.6354 0.0707 0.261 Uiso 1 1 calc R . .
C10_4 C 0.0395(6) -0.5817(6) 0.1095(3) 0.169(7) Uiso 1 1 d D . .
H10_4 H 0.0467 -0.6245 0.1220 0.203 Uiso 1 1 calc R . .
C11_4 C 0.0372(5) -0.5099(7) 0.1209(2) 0.145(6) Uiso 1 1 d D . .
H11_4 H 0.0414 -0.5044 0.1417 0.173 Uiso 1 1 calc R . .
N12_4 N 0.0292(4) -0.4483(5) 0.1037(2) 0.130(4) Uiso 1 1 d D . .
N1_5 N -0.1814(3) -0.0874(4) 0.1341(2) 0.097(3) Uiso 1 1 d D . .
C2_5 C -0.2182(3) -0.0968(5) 0.1455(2) 0.096(4) Uiso 1 1 d D . .
H2_5 H -0.2350 -0.1428 0.1419 0.115 Uiso 1 1 calc R . .
C3_5 C -0.2322(4) -0.0414(6) 0.1622(3) 0.125(5) Uiso 1 1 d D . .
H3_5 H -0.2572 -0.0494 0.1709 0.150 Uiso 1 1 calc R . .
C4_5 C -0.2085(4) 0.0245(6) 0.1655(3) 0.129(5) Uiso 1 1 d D . .
H4_5 H -0.2175 0.0639 0.1764 0.155 Uiso 1 1 calc R . .
C5_5 C -0.1724(4) 0.0355(5) 0.1538(3) 0.117(5) Uiso 1 1 d D . .
H5_5 H -0.1565 0.0824 0.1565 0.140 Uiso 1 1 calc R . .
C6_5 C -0.1580(3) -0.0215(5) 0.1377(2) 0.095(4) Uiso 1 1 d D . .
C7_5 C -0.1191(3) -0.0163(5) 0.1256(3) 0.105(4) Uiso 1 1 d D . .
C8_5 C -0.0889(4) 0.0456(5) 0.1292(3) 0.115(5) Uiso 1 1 d D . .
H8_5 H -0.0935 0.0873 0.1407 0.138 Uiso 1 1 calc R . .
C9_5 C -0.0536(4) 0.0467(6) 0.1165(3) 0.129(5) Uiso 1 1 d D . .
H9_5 H -0.0345 0.0902 0.1186 0.155 Uiso 1 1 calc R . .
C10_5 C -0.0443(4) -0.0124(7) 0.1007(3) 0.138(5) Uiso 1 1 d D . .
H10_5 H -0.0190 -0.0118 0.0920 0.165 Uiso 1 1 calc R . .
C11_5 C -0.0742(4) -0.0744(6) 0.0981(3) 0.135(5) Uiso 1 1 d D . .
H11_5 H -0.0687 -0.1171 0.0875 0.162 Uiso 1 1 calc R . .
N12_5 N -0.1105(3) -0.0758(5) 0.1102(2) 0.100(3) Uiso 1 1 d D . .
N1_6 N -0.2152(3) -0.0108(5) 0.04139(19) 0.097(3) Uiso 1 1 d D . .
C2_6 C -0.1840(4) -0.0017(6) 0.0258(3) 0.121(5) Uiso 1 1 d D A .
H2_6 H -0.1844 -0.0358 0.0101 0.146 Uiso 1 1 calc R . .
C3_6 C -0.1507(4) 0.0558(7) 0.0316(3) 0.118(5) Uiso 1 1 d D . .
H3_6 H -0.1272 0.0588 0.0214 0.142 Uiso 1 1 calc R A .
C4_6 C -0.1537(4) 0.1070(7) 0.0524(3) 0.144(6) Uiso 1 1 d D A .
H4_6 H -0.1321 0.1475 0.0567 0.173 Uiso 1 1 calc R . .
C5_6 C -0.1864(4) 0.1021(6) 0.0672(3) 0.128(5) Uiso 1 1 d D . .
H5_6 H -0.1877 0.1386 0.0817 0.154 Uiso 1 1 calc R A .
C6_6 C -0.2185(3) 0.0430(6) 0.0611(2) 0.106(4) Uiso 1 1 d D A .
C7_6 C -0.2548(4) 0.0342(5) 0.0752(3) 0.113(4) Uiso 1 1 d D . .
C8_6 C -0.2736(4) 0.0928(6) 0.0881(3) 0.132(5) Uiso 1 1 d D A .
H8_6 H -0.2615 0.1421 0.0882 0.159 Uiso 1 1 calc R . .
C9_6 C -0.3087(5) 0.0795(7) 0.1003(4) 0.163(6) Uiso 1 1 d D . .
H9_6 H -0.3212 0.1199 0.1089 0.196 Uiso 1 1 calc R A .
C10_6 C -0.3268(4) 0.0099(7) 0.1006(3) 0.127(5) Uiso 1 1 d D A .
H10_6 H -0.3515 0.0005 0.1094 0.152 Uiso 1 1 calc R . .
C11_6 C -0.3076(4) -0.0472(6) 0.0873(3) 0.127(5) Uiso 1 1 d D . .
H11_6 H -0.3198 -0.0965 0.0871 0.153 Uiso 1 1 calc R A .
N12_6 N -0.2726(3) -0.0355(4) 0.0748(2) 0.101(3) Uiso 1 1 d D A .
N1_7 N -0.4882(5) -0.1426(12) -0.0395(3) 0.120(2) Uiso 0.528(4) 1 d PD A 1
C2_7 C -0.5171(6) -0.1252(14) -0.0664(3) 0.120(2) Uiso 0.528(4) 1 d PD A 1
H2_7 H -0.5064 -0.1332 -0.0835 0.144 Uiso 0.528(4) 1 calc PR A 1
C3_7 C -0.5619(6) -0.0960(13) -0.0704(3) 0.120(2) Uiso 0.528(4) 1 d PD A 1
H3_7 H -0.5842 -0.0954 -0.0893 0.144 Uiso 0.528(4) 1 calc PR A 1
C4_7 C -0.5722(6) -0.0686(13) -0.0457(4) 0.120(2) Uiso 0.528(4) 1 d PD A 1
H4_7 H -0.5999 -0.0403 -0.0476 0.144 Uiso 0.528(4) 1 calc PR A 1
C5_7 C -0.5429(6) -0.0815(13) -0.0186(3) 0.120(2) Uiso 0.528(4) 1 d PD A 1
H5_7 H -0.5517 -0.0664 -0.0014 0.144 Uiso 0.528(4) 1 calc PR A 1
C6_7 C -0.4999(6) -0.1165(14) -0.0152(3) 0.120(2) Uiso 0.528(4) 1 d PD A 1
C7_7 C -0.4678(6) -0.1331(15) 0.0130(2) 0.120(2) Uiso 0.528(4) 1 d PD A 1
C8_7 C -0.4755(6) -0.1151(14) 0.0403(3) 0.120(2) Uiso 0.528(4) 1 d PD A 1
H8_7 H -0.5051 -0.0961 0.0409 0.144 Uiso 0.528(4) 1 calc PR A 1
C9_7 C -0.4416(7) -0.1245(15) 0.0659(3) 0.120(2) Uiso 0.528(4) 1 d PD A 1
H9_7 H -0.4463 -0.1076 0.0841 0.144 Uiso 0.528(4) 1 calc PR A 1
C10_7 C -0.4004(6) -0.1579(14) 0.0659(3) 0.120(2) Uiso 0.528(4) 1 d PD A 1
H10_7 H -0.3769 -0.1681 0.0839 0.144 Uiso 0.528(4) 1 calc PR A 1
C11_7 C -0.3944(6) -0.1765(14) 0.0382(3) 0.120(2) Uiso 0.528(4) 1 d PD A 1
H11_7 H -0.3664 -0.2014 0.0377 0.144 Uiso 0.528(4) 1 calc PR A 1
N12_7 N -0.4260(5) -0.1610(11) 0.0122(2) 0.120(2) Uiso 0.528(4) 1 d PD A 1
N1'_7 N -0.4931(3) -0.2029(15) -0.0381(3) 0.120(2) Uiso 0.472(4) 1 d PD A 2
C2'_7 C -0.5241(5) -0.2012(17) -0.0651(3) 0.120(2) Uiso 0.472(4) 1 d PD A 2
H2'_7 H -0.5127 -0.2048 -0.0821 0.144 Uiso 0.472(4) 1 calc PR A 2
C3'_7 C -0.5723(5) -0.1944(16) -0.0695(4) 0.120(2) Uiso 0.472(4) 1 d PD A 2
H3'_7 H -0.5929 -0.1826 -0.0884 0.144 Uiso 0.472(4) 1 calc PR A 2
C4'_7 C -0.5881(5) -0.2056(16) -0.0451(4) 0.120(2) Uiso 0.472(4) 1 d PD A 2
H4'_7 H -0.6208 -0.2092 -0.0473 0.144 Uiso 0.472(4) 1 calc PR A 2
C5'_7 C -0.5578(5) -0.2115(16) -0.0179(4) 0.120(2) Uiso 0.472(4) 1 d PD A 2
H5'_7 H -0.5692 -0.2219 -0.0012 0.144 Uiso 0.472(4) 1 calc PR A 2
C6'_7 C -0.5097(4) -0.2025(17) -0.0138(3) 0.120(2) Uiso 0.472(4) 1 d PD A 2
C7'_7 C -0.4757(4) -0.2048(18) 0.0144(3) 0.120(2) Uiso 0.472(4) 1 d PD A 2
C8'_7 C -0.4853(6) -0.1977(16) 0.0419(3) 0.120(2) Uiso 0.472(4) 1 d PD A 2
H8'_7 H -0.5167 -0.1991 0.0430 0.144 Uiso 0.472(4) 1 calc PR A 2
C9'_7 C -0.4500(7) -0.1887(17) 0.0670(3) 0.120(2) Uiso 0.472(4) 1 d PD A 2
H9'_7 H -0.4568 -0.1715 0.0846 0.144 Uiso 0.472(4) 1 calc PR A 2
C10'_7 C -0.4049(6) -0.2040(17) 0.0675(3) 0.120(2) Uiso 0.472(4) 1 d PD A 2
H10'_7 H -0.3806 -0.2072 0.0855 0.144 Uiso 0.472(4) 1 calc PR A 2
C11'_7 C -0.3967(5) -0.2147(16) 0.0397(3) 0.120(2) Uiso 0.472(4) 1 d PD A 2
H11'_7 H -0.3659 -0.2263 0.0391 0.144 Uiso 0.472(4) 1 calc PR A 2
N12'_7 N -0.4305(4) -0.2092(14) 0.0140(2) 0.120(2) Uiso 0.472(4) 1 d PD A 2
N1_8 N -0.4286(7) -0.2661(8) -0.0777(3) 0.111(2) Uiso 0.528(4) 1 d PD A 1
C2_8 C -0.4283(9) -0.2187(9) -0.1000(3) 0.111(2) Uiso 0.528(4) 1 d PD A 1
H2_8 H -0.4171 -0.1690 -0.0953 0.133 Uiso 0.528(4) 1 calc PR A 1
C3_8 C -0.4441(9) -0.2405(10) -0.1298(3) 0.111(2) Uiso 0.528(4) 1 d PD A 1
H3_8 H -0.4443 -0.2067 -0.1456 0.133 Uiso 0.528(4) 1 calc PR A 1
C4_8 C -0.4591(8) -0.3126(10) -0.1350(3) 0.111(2) Uiso 0.528(4) 1 d PD A 1
H4_8 H -0.4700 -0.3294 -0.1551 0.133 Uiso 0.528(4) 1 calc PR A 1
C5_8 C -0.4590(8) -0.3610(9) -0.1130(3) 0.111(2) Uiso 0.528(4) 1 d PD A 1
H5_8 H -0.4699 -0.4109 -0.1175 0.133 Uiso 0.528(4) 1 calc PR A 1
C6_8 C -0.4429(8) -0.3377(8) -0.0833(3) 0.111(2) Uiso 0.528(4) 1 d PD A 1
C7_8 C -0.4434(9) -0.3838(8) -0.0584(3) 0.111(2) Uiso 0.528(4) 1 d PD A 1
C8_8 C -0.4534(8) -0.4606(8) -0.0605(3) 0.111(2) Uiso 0.528(4) 1 d PD A 1
H8_8 H -0.4607 -0.4846 -0.0794 0.133 Uiso 0.528(4) 1 calc PR A 1
C9_8 C -0.4527(8) -0.5010(8) -0.0360(4) 0.111(2) Uiso 0.528(4) 1 d PD A 1
H9_8 H -0.4594 -0.5532 -0.0378 0.133 Uiso 0.528(4) 1 calc PR A 1
C10_8 C -0.4426(8) -0.4679(9) -0.0087(3) 0.111(2) Uiso 0.528(4) 1 d PD A 1
H10_8 H -0.4422 -0.4958 0.0087 0.133 Uiso 0.528(4) 1 calc PR A 1
C11_8 C -0.4328(9) -0.3914(9) -0.0074(3) 0.111(2) Uiso 0.528(4) 1 d PD A 1
H11_8 H -0.4252 -0.3674 0.0114 0.133 Uiso 0.528(4) 1 calc PR A 1
N12_8 N -0.4336(7) -0.3497(6) -0.0316(3) 0.111(2) Uiso 0.528(4) 1 d PD A 1
N1'_8 N -0.4379(8) -0.2316(8) -0.0795(2) 0.111(2) Uiso 0.472(4) 1 d PD A 2
C2'_8 C -0.4351(10) -0.1850(9) -0.1015(3) 0.111(2) Uiso 0.472(4) 1 d PD A 2
H2'_8 H -0.4226 -0.1362 -0.0966 0.133 Uiso 0.472(4) 1 calc PR A 2
C3'_8 C -0.4503(10) -0.2065(12) -0.1314(3) 0.111(2) Uiso 0.472(4) 1 d PD A 2
H3'_8 H -0.4467 -0.1750 -0.1470 0.133 Uiso 0.472(4) 1 calc PR A 2
C4'_8 C -0.4707(9) -0.2753(12) -0.1367(3) 0.111(2) Uiso 0.472(4) 1 d PD A 2
H4'_8 H -0.4847 -0.2899 -0.1568 0.133 Uiso 0.472(4) 1 calc PR A 2
C5'_8 C -0.4717(9) -0.3236(10) -0.1148(3) 0.111(2) Uiso 0.472(4) 1 d PD A 2
H5'_8 H -0.4845 -0.3723 -0.1196 0.133 Uiso 0.472(4) 1 calc PR A 2
C6'_8 C -0.4538(9) -0.3025(9) -0.0850(3) 0.111(2) Uiso 0.472(4) 1 d PD A 2
C7'_8 C -0.4603(9) -0.3438(8) -0.0602(3) 0.111(2) Uiso 0.472(4) 1 d PD A 2
C8'_8 C -0.4722(9) -0.4197(8) -0.0606(4) 0.111(2) Uiso 0.472(4) 1 d PD A 2
H8'_8 H -0.4775 -0.4476 -0.0785 0.133 Uiso 0.472(4) 1 calc PR A 2
C9'_8 C -0.4763(9) -0.4535(9) -0.0357(4) 0.111(2) Uiso 0.472(4) 1 d PD A 2
H9'_8 H -0.4870 -0.5039 -0.0369 0.133 Uiso 0.472(4) 1 calc PR A 2
C10'_8 C -0.4655(10) -0.4185(10) -0.0088(4) 0.111(2) Uiso 0.472(4) 1 d PD A 2
H10'_8 H -0.4680 -0.4432 0.0087 0.133 Uiso 0.472(4) 1 calc PR A 2
C11'_8 C -0.4506(9) -0.3442(9) -0.0085(3) 0.111(2) Uiso 0.472(4) 1 d PD A 2
H11'_8 H -0.4405 -0.3183 0.0099 0.133 Uiso 0.472(4) 1 calc PR A 2
N12'_8 N -0.4504(8) -0.3086(7) -0.0337(3) 0.111(2) Uiso 0.472(4) 1 d PD A 2
N1_9 N -0.2929(3) -0.2050(5) -0.1154(2) 0.102(3) Uiso 1 1 d D . .
C2_9 C -0.3350(3) -0.2175(6) -0.1343(3) 0.112(4) Uiso 1 1 d D A .
H2_9 H -0.3592 -0.1817 -0.1356 0.135 Uiso 1 1 calc R . .
C3_9 C -0.3446(4) -0.2812(7) -0.1522(3) 0.146(6) Uiso 1 1 d D . .
H3_9 H -0.3755 -0.2942 -0.1632 0.176 Uiso 1 1 calc R A .
C4_9 C -0.3071(4) -0.3237(7) -0.1531(3) 0.158(6) Uiso 1 1 d D A .
H4_9 H -0.3114 -0.3640 -0.1669 0.190 Uiso 1 1 calc R . .
C5_9 C -0.2639(4) -0.3109(6) -0.1351(3) 0.136(5) Uiso 1 1 d D . .
H5_9 H -0.2385 -0.3424 -0.1359 0.163 Uiso 1 1 calc R A .
C6_9 C -0.2567(3) -0.2507(6) -0.1151(2) 0.099(4) Uiso 1 1 d D A .
C7_9 C -0.2125(3) -0.2327(6) -0.0951(2) 0.082(3) Uiso 1 1 d D . .
C8_9 C -0.1696(3) -0.2594(6) -0.0975(2) 0.112(4) Uiso 1 1 d D A .
H8_9 H -0.1685 -0.2897 -0.1140 0.134 Uiso 1 1 calc R . .
C9_9 C -0.1297(3) -0.2425(7) -0.0765(2) 0.112(4) Uiso 1 1 d D . .
H9_9 H -0.1012 -0.2646 -0.0776 0.135 Uiso 1 1 calc R A .
C10_9 C -0.1294(3) -0.1945(7) -0.0537(2) 0.120(5) Uiso 1 1 d D A .
H10_9 H -0.1012 -0.1806 -0.0395 0.143 Uiso 1 1 calc R . .
C11_9 C -0.1728(3) -0.1666(7) -0.0526(2) 0.115(5) Uiso 1 1 d D . .
H11_9 H -0.1740 -0.1353 -0.0364 0.137 Uiso 1 1 calc R A .
N12_9 N -0.2129(3) -0.1825(5) -0.07349(18) 0.092(3) Uiso 1 1 d D A .
N1_10 N -0.1711(3) -0.0408(5) -0.1222(2) 0.112(3) Uiso 1 1 d D . .
C2_10 C -0.1338(4) -0.0116(7) -0.1023(3) 0.140(5) Uiso 1 1 d D . .
H2_10 H -0.1380 0.0302 -0.0908 0.168 Uiso 1 1 calc R . .
C3_10 C -0.0889(4) -0.0412(8) -0.0981(3) 0.159(6) Uiso 1 1 d D . .
H3_10 H -0.0626 -0.0225 -0.0833 0.191 Uiso 1 1 calc R . .
C4_10 C -0.0851(4) -0.0982(8) -0.1166(3) 0.149(6) Uiso 1 1 d D . .
H4_10 H -0.0551 -0.1190 -0.1148 0.179 Uiso 1 1 calc R . .
C5_10 C -0.1218(3) -0.1264(7) -0.1372(3) 0.134(5) Uiso 1 1 d D . .
H5_10 H -0.1174 -0.1657 -0.1499 0.161 Uiso 1 1 calc R . .
C6_10 C -0.1668(3) -0.0977(6) -0.1400(2) 0.107(4) Uiso 1 1 d D . .
C7_10 C -0.2085(3) -0.1261(6) -0.1599(2) 0.091(4) Uiso 1 1 d D . .
C8_10 C -0.2106(4) -0.1854(7) -0.1797(3) 0.142(6) Uiso 1 1 d D . .
H8_10 H -0.1825 -0.2096 -0.1804 0.170 Uiso 1 1 calc R . .
C9_10 C -0.2516(4) -0.2090(7) -0.1980(3) 0.129(5) Uiso 1 1 d D . .
H9_10 H -0.2520 -0.2502 -0.2109 0.155 Uiso 1 1 calc R . .
C10_10 C -0.2926(4) -0.1744(7) -0.1979(3) 0.125(5) Uiso 1 1 d D . .
H10_10 H -0.3217 -0.1897 -0.2109 0.150 Uiso 1 1 calc R . .
C11_10 C -0.2894(3) -0.1156(6) -0.1778(2) 0.112(4) Uiso 1 1 d D . .
H11_10 H -0.3173 -0.0904 -0.1773 0.134 Uiso 1 1 calc R . .
N12_10 N -0.2489(3) -0.0927(5) -0.15918(19) 0.104(3) Uiso 1 1 d D . .
N1_11 N -0.1385(4) 0.3871(5) -0.1025(2) 0.121(4) Uiso 1 1 d D . .
C2_11 C -0.1482(5) 0.4532(7) -0.1166(3) 0.145(6) Uiso 1 1 d D . .
H2_11 H -0.1530 0.4542 -0.1375 0.174 Uiso 1 1 calc R . .
C3_11 C -0.1516(7) 0.5206(7) -0.1022(4) 0.205(9) Uiso 1 1 d D . .
H3_11 H -0.1560 0.5672 -0.1124 0.246 Uiso 1 1 calc R . .
C4_11 C -0.1483(8) 0.5157(7) -0.0726(4) 0.223(10) Uiso 1 1 d D . .
H4_11 H -0.1488 0.5602 -0.0615 0.268 Uiso 1 1 calc R . .
C5_11 C -0.1443(8) 0.4488(7) -0.0589(3) 0.216(9) Uiso 1 1 d D . .
H5_11 H -0.1477 0.4455 -0.0393 0.260 Uiso 1 1 calc R . .
C6_11 C -0.1350(6) 0.3840(5) -0.0731(2) 0.171(7) Uiso 1 1 d D . .
C7_11 C -0.1287(8) 0.3113(6) -0.0598(3) 0.203(9) Uiso 1 1 d D . .
C8_11 C -0.1237(13) 0.2967(9) -0.0297(3) 0.39(2) Uiso 1 1 d D . .
H8_11 H -0.1305 0.3348 -0.0173 0.468 Uiso 1 1 calc R . .
C9_11 C -0.1094(14) 0.2285(10) -0.0183(3) 0.44(3) Uiso 1 1 d D . .
H9_11 H -0.0962 0.2231 0.0025 0.530 Uiso 1 1 calc R . .
C10_11 C -0.1134(6) 0.1674(7) -0.0362(3) 0.175(7) Uiso 1 1 d D . .
H10_11 H -0.1120 0.1175 -0.0288 0.210 Uiso 1 1 calc R . .
C11_11 C -0.1197(5) 0.1832(5) -0.0663(3) 0.123(5) Uiso 1 1 d D . .
H11_11 H -0.1184 0.1429 -0.0794 0.148 Uiso 1 1 calc R . .
N12_11 N -0.1274(4) 0.2527(5) -0.07768(19) 0.110(3) Uiso 1 1 d D . .
N1_12 N -0.2857(3) 0.3588(5) -0.2003(2) 0.112(3) Uiso 1 1 d D . .
C2_12 C -0.2426(3) 0.3875(6) -0.1941(3) 0.119(5) Uiso 1 1 d D . .
H2_12 H -0.2170 0.3536 -0.1904 0.142 Uiso 1 1 calc R . .
C3_12 C -0.2329(4) 0.4640(6) -0.1926(3) 0.120(5) Uiso 1 1 d D . .
H3_12 H -0.2019 0.4827 -0.1883 0.144 Uiso 1 1 calc R . .
C4_12 C -0.2706(4) 0.5106(6) -0.1978(4) 0.153(6) Uiso 1 1 d D . .
H4_12 H -0.2661 0.5634 -0.1982 0.184 Uiso 1 1 calc R . .
C5_12 C -0.3138(4) 0.4828(5) -0.2023(3) 0.136(5) Uiso 1 1 d D . .
H5_12 H -0.3393 0.5164 -0.2045 0.163 Uiso 1 1 calc R . .
C6_12 C -0.3224(3) 0.4064(5) -0.2040(3) 0.113(4) Uiso 1 1 d D . .
C7_12 C -0.3671(3) 0.3720(5) -0.2090(3) 0.133(5) Uiso 1 1 d D . .
C8_12 C -0.4084(4) 0.4117(6) -0.2114(4) 0.174(7) Uiso 1 1 d D . .
H8_12 H -0.4081 0.4649 -0.2105 0.209 Uiso 1 1 calc R . .
C9_12 C -0.4488(4) 0.3737(8) -0.2150(5) 0.203(8) Uiso 1 1 d D . .
H9_12 H -0.4760 0.4005 -0.2141 0.244 Uiso 1 1 calc R . .
C10_12 C -0.4520(4) 0.2986(8) -0.2200(5) 0.206(9) Uiso 1 1 d D . .
H10_12 H -0.4813 0.2734 -0.2253 0.248 Uiso 1 1 calc R . .
C11_12 C -0.4098(4) 0.2602(6) -0.2167(3) 0.146(6) Uiso 1 1 d D . .
H11_12 H -0.4102 0.2071 -0.2187 0.175 Uiso 1 1 calc R . .
N12_12 N -0.3689(3) 0.2965(5) -0.2110(2) 0.121(4) Uiso 1 1 d D . .
N1_13 N -0.3043(4) 0.2324(5) -0.2564(2) 0.133(4) Uiso 1 1 d D . .
C2_13 C -0.2847(5) 0.2841(7) -0.2701(3) 0.156(6) Uiso 1 1 d D . .
H2_13 H -0.2712 0.3277 -0.2594 0.188 Uiso 1 1 calc R . .
C3_13 C -0.2835(6) 0.2754(8) -0.2997(3) 0.166(7) Uiso 1 1 d D . .
H3_13 H -0.2686 0.3111 -0.3091 0.199 Uiso 1 1 calc R . .
C4_13 C -0.3047(6) 0.2135(8) -0.3142(3) 0.171(7) Uiso 1 1 d D . .
H4_13 H -0.3057 0.2072 -0.3345 0.205 Uiso 1 1 calc R . .
C5_13 C -0.3244(5) 0.1609(7) -0.3011(2) 0.151(6) Uiso 1 1 d D . .
H5_13 H -0.3383 0.1177 -0.3118 0.181 Uiso 1 1 calc R . .
C6_13 C -0.3242(5) 0.1707(6) -0.2712(2) 0.121(5) Uiso 1 1 d D . .
C7_13 C -0.3447(4) 0.1185(6) -0.2553(2) 0.113(4) Uiso 1 1 d D . .
C8_13 C -0.3712(5) 0.0565(6) -0.2680(2) 0.135(5) Uiso 1 1 d D . .
H8_13 H -0.3777 0.0484 -0.2889 0.162 Uiso 1 1 calc R . .
C9_13 C -0.3878(5) 0.0082(7) -0.2514(3) 0.150(6) Uiso 1 1 d D . .
H9_13 H -0.4066 -0.0330 -0.2607 0.180 Uiso 1 1 calc R . .
C10_13 C -0.3780(5) 0.0176(6) -0.2214(3) 0.129(5) Uiso 1 1 d D . .
H10_13 H -0.3891 -0.0166 -0.2093 0.154 Uiso 1 1 calc R . .
C11_13 C -0.3510(4) 0.0796(6) -0.2095(2) 0.119(5) Uiso 1 1 d D . .
H11_13 H -0.3441 0.0874 -0.1886 0.143 Uiso 1 1 calc R . .
N12_13 N -0.3342(4) 0.1290(5) -0.22546(19) 0.119(4) Uiso 1 1 d D . .
C1_14 C 0.1012(3) -0.3561(7) 0.1766(3) 0.102(4) Uiso 1 1 d D . .
O1_14 O 0.0591(3) -0.3666(4) 0.16375(17) 0.100(3) Uiso 1 1 d D . .
C2_14 C 0.1160(5) -0.3720(9) 0.2099(3) 0.139(5) Uiso 1 1 d D . .
H2A_14 H 0.1495 -0.3621 0.2180 0.208 Uiso 1 1 calc R . .
H2B_14 H 0.1096 -0.4247 0.2134 0.208 Uiso 1 1 calc R . .
H2C_14 H 0.0983 -0.3396 0.2199 0.208 Uiso 1 1 calc R . .
O2_14 O 0.1334(3) -0.3350(4) 0.16551(16) 0.095(2) Uiso 1 1 d D . .
C1_15 C -0.2582(4) -0.2480(7) 0.0896(2) 0.098(4) Uiso 1 1 d D A .
O1_15 O -0.2760(3) -0.2072(4) 0.06776(18) 0.098(2) Uiso 1 1 d D . .
C2_15 C -0.2893(5) -0.3164(8) 0.0945(3) 0.141(5) Uiso 1 1 d D . .
H2A_15 H -0.3193 -0.3158 0.0791 0.211 Uiso 1 1 calc R A .
H2B_15 H -0.2949 -0.3120 0.1142 0.211 Uiso 1 1 calc R . .
H2C_15 H -0.2730 -0.3635 0.0934 0.211 Uiso 1 1 calc R . .
O2_15 O -0.2187(3) -0.2424(4) 0.10759(17) 0.092(2) Uiso 1 1 d D . .
C1_16 C -0.3489(4) -0.0126(6) -0.1273(2) 0.094(4) Uiso 1 1 d D A .
O1_16 O -0.3185(3) 0.0122(5) -0.13957(18) 0.109(3) Uiso 1 1 d D . .
C2_16 C -0.3969(5) 0.0199(8) -0.1387(3) 0.137(5) Uiso 1 1 d D . .
H2A_16 H -0.4176 -0.0023 -0.1279 0.205 Uiso 1 1 calc R . .
H2B_16 H -0.4090 0.0089 -0.1600 0.205 Uiso 1 1 calc R . .
H2C_16 H -0.3955 0.0743 -0.1357 0.205 Uiso 1 1 calc R . .
O2_16 O -0.3425(3) -0.0651(4) -0.10789(17) 0.097(2) Uiso 1 1 d D . .
C1_17 C -0.0284(4) -0.1932(6) 0.1848(2) 0.080(3) Uiso 1 1 d D . .
C2_17 C -0.0106(4) -0.1912(7) 0.1572(3) 0.090(4) Uiso 1 1 d . . .
H2A_17 H -0.0206 -0.1435 0.1465 0.108 Uiso 1 1 calc R . .
H2B_17 H 0.0241 -0.1918 0.1636 0.108 Uiso 1 1 calc R . .
O2_17 O -0.0265(2) -0.2512(4) 0.13774(16) 0.085(2) Uiso 1 1 d . . .
C3_17 C -0.0810(4) -0.1761(7) 0.1774(3) 0.096(4) Uiso 1 1 d . A .
H3A_17 H -0.0927 -0.1897 0.1945 0.115 Uiso 1 1 calc R . .
H3B_17 H -0.0861 -0.1217 0.1737 0.115 Uiso 1 1 calc R . .
O3_17 O -0.1068(2) -0.2175(4) 0.15129(16) 0.084(2) Uiso 1 1 d . . .
C4_17 C -0.0197(5) -0.2722(7) 0.1990(3) 0.103(4) Uiso 1 1 d . A .
H4A_17 H 0.0128 -0.2879 0.2006 0.124 Uiso 1 1 calc R . .
H4B_17 H -0.0237 -0.2704 0.2194 0.124 Uiso 1 1 calc R . .
O4_17 O -0.0504(3) -0.3237(4) 0.18222(16) 0.090(2) Uiso 1 1 d . . .
C5_17 C -0.0019(6) -0.1367(8) 0.2081(3) 0.142(6) Uiso 1 1 d D . .
H5A_17 H -0.0201 -0.1276 0.2226 0.170 Uiso 1 1 calc R . .
H5B_17 H 0.0285 -0.1587 0.2191 0.170 Uiso 1 1 calc R . .
C6_17 C 0.0065(9) -0.0645(10) 0.1952(6) 0.289(13) Uiso 1 1 d D . .
H6A_17 H 0.0235 -0.0309 0.2111 0.434 Uiso 1 1 calc R . .
H6B_17 H -0.0235 -0.0417 0.1847 0.434 Uiso 1 1 calc R . .
H6C_17 H 0.0251 -0.0729 0.1811 0.434 Uiso 1 1 calc R . .
C1_18 C -0.1300(4) -0.4156(7) 0.0970(3) 0.090(4) Uiso 1 1 d . . .
C2_18 C -0.0823(4) -0.4385(7) 0.1080(3) 0.110(4) Uiso 1 1 d . A .
H2A_18 H -0.0707 -0.4524 0.0908 0.132 Uiso 1 1 calc R . .
H2B_18 H -0.0811 -0.4842 0.1202 0.132 Uiso 1 1 calc R . .
O2_18 O -0.0507(3) -0.3833(4) 0.12561(17) 0.096(2) Uiso 1 1 d . . .
C3_18 C -0.1337(4) -0.3394(6) 0.0817(3) 0.092(4) Uiso 1 1 d . A .
H3A_18 H -0.1147 -0.3399 0.0673 0.111 Uiso 1 1 calc R . .
H3B_18 H -0.1667 -0.3301 0.0704 0.111 Uiso 1 1 calc R . .
O3_18 O -0.1177(2) -0.2795(4) 0.10290(16) 0.085(2) Uiso 1 1 d . . .
C4_18 C -0.1541(5) -0.4120(8) 0.1228(3) 0.109(4) Uiso 1 1 d . A .
H4A_18 H -0.1846 -0.3859 0.1159 0.130 Uiso 1 1 calc R . .
H4B_18 H -0.1599 -0.4634 0.1290 0.130 Uiso 1 1 calc R . .
O4_18 O -0.1243(3) -0.3724(4) 0.14749(17) 0.092(2) Uiso 1 1 d . . .
C5_18 C -0.1567(5) -0.4773(8) 0.0740(3) 0.130(5) Uiso 1 1 d . . .
H5A_18 H -0.1459 -0.4740 0.0558 0.156 Uiso 1 1 calc R . .
H5B_18 H -0.1481 -0.5276 0.0828 0.156 Uiso 1 1 calc R . .
C6_18 C -0.2075(5) -0.4706(9) 0.0655(3) 0.144(6) Uiso 1 1 d . . .
H6A_18 H -0.2213 -0.5109 0.0516 0.217 Uiso 1 1 calc R . .
H6B_18 H -0.2167 -0.4219 0.0558 0.217 Uiso 1 1 calc R . .
H6C_18 H -0.2188 -0.4743 0.0832 0.217 Uiso 1 1 calc R . .
C1_19 C -0.2805(5) -0.3030(8) -0.0191(3) 0.106(4) Uiso 1 1 d . A .
C2_19 C -0.3219(5) -0.3011(8) -0.0043(3) 0.115(5) Uiso 1 1 d . . .
H2A_19 H -0.3435 -0.3433 -0.0120 0.138 Uiso 1 1 calc R A .
H2B_19 H -0.3095 -0.3070 0.0175 0.138 Uiso 1 1 calc R . .
O2_19 O -0.3457(3) -0.2343(5) -0.01069(17) 0.099(2) Uiso 1 1 d . A .
C3_19 C -0.2995(4) -0.2786(7) -0.0506(3) 0.093(4) Uiso 1 1 d . . .
H3A_19 H -0.2775 -0.2942 -0.0619 0.112 Uiso 1 1 calc R A .
H3B_19 H -0.3296 -0.3046 -0.0592 0.112 Uiso 1 1 calc R . .
O3_19 O -0.3068(3) -0.2016(4) -0.05389(16) 0.092(2) Uiso 1 1 d . A .
C4_19 C -0.2437(5) -0.2561(7) -0.0022(3) 0.107(4) Uiso 1 1 d . . .
H4A_19 H -0.2193 -0.2519 -0.0129 0.129 Uiso 1 1 calc R A .
H4B_19 H -0.2293 -0.2803 0.0172 0.129 Uiso 1 1 calc R . .
O4_19 O -0.2588(3) -0.1815(4) 0.00298(16) 0.093(2) Uiso 1 1 d . A .
C5_19 C -0.2632(5) -0.3880(8) -0.0165(3) 0.137(5) Uiso 1 1 d . . .
H5A_19 H -0.2648 -0.4090 0.0028 0.165 Uiso 1 1 calc R A .
H5B_19 H -0.2842 -0.4179 -0.0326 0.165 Uiso 1 1 calc R . .
C6_19 C -0.2137(8) -0.3935(12) -0.0188(5) 0.221(9) Uiso 1 1 d . A .
H6A_19 H -0.2037 -0.4461 -0.0168 0.332 Uiso 1 1 calc R . .
H6B_19 H -0.1930 -0.3638 -0.0029 0.332 Uiso 1 1 calc R . .
H6C_19 H -0.2123 -0.3743 -0.0382 0.332 Uiso 1 1 calc R . .
C1_20 C -0.3496(5) 0.0086(8) -0.0254(3) 0.126(5) Uiso 1 1 d . A .
C2_20 C -0.3405(5) -0.0183(8) 0.0064(3) 0.121(5) Uiso 1 1 d . . .
H2A_20 H -0.3220 0.0200 0.0200 0.146 Uiso 1 1 calc R A .
H2B_20 H -0.3708 -0.0242 0.0112 0.146 Uiso 1 1 calc R . .
O2_20 O -0.3156(3) -0.0889(4) 0.01141(17) 0.096(2) Uiso 1 1 d . A .
C3_20 C -0.3027(4) 0.0069(7) -0.0346(3) 0.110(4) Uiso 1 1 d . . .
H3A_20 H -0.3062 0.0364 -0.0531 0.131 Uiso 1 1 calc R A .
H3B_20 H -0.2772 0.0293 -0.0187 0.131 Uiso 1 1 calc R . .
O3_20 O -0.2918(2) -0.0697(4) -0.03948(16) 0.087(2) Uiso 1 1 d . A .
C4_20 C -0.3852(5) -0.0454(8) -0.0448(3) 0.117(5) Uiso 1 1 d . . .
H4A_20 H -0.4162 -0.0330 -0.0422 0.141 Uiso 1 1 calc R A .
H4B_20 H -0.3866 -0.0349 -0.0658 0.141 Uiso 1 1 calc R . .
O4_20 O -0.3787(3) -0.1187(5) -0.04050(18) 0.105(3) Uiso 1 1 d . A .
C5_20 C -0.3638(6) 0.0952(9) -0.0260(4) 0.153(6) Uiso 1 1 d . . .
H5A_20 H -0.3353 0.1252 -0.0173 0.184 Uiso 0.62(2) 1 calc PR A 1
H5B_20 H -0.3852 0.1023 -0.0133 0.184 Uiso 0.62(2) 1 calc PR A 1
H5C_20 H -0.3875 0.1000 -0.0148 0.184 Uiso 0.38(2) 1 calc PR A 2
H5D_20 H -0.3794 0.1086 -0.0469 0.184 Uiso 0.38(2) 1 calc PR A 2
C6A_20 C -0.3893(10) 0.1266(15) -0.0595(6) 0.165(12) Uiso 0.62(2) 1 d P A 1
H6A1_20 H -0.3968 0.1799 -0.0584 0.247 Uiso 0.62(2) 1 calc PR A 1
H6A2_20 H -0.4181 0.0983 -0.0680 0.247 Uiso 0.62(2) 1 calc PR A 1
H6A3_20 H -0.3682 0.1204 -0.0721 0.247 Uiso 0.62(2) 1 calc PR A 1
C6B_20 C -0.3227(14) 0.160(2) -0.0126(9) 0.140(17) Uiso 0.38(2) 1 d P A 2
H6B1_20 H -0.3373 0.2098 -0.0144 0.210 Uiso 0.38(2) 1 calc PR A 2
H6B2_20 H -0.2995 0.1588 -0.0239 0.210 Uiso 0.38(2) 1 calc PR A 2
H6B3_20 H -0.3073 0.1495 0.0084 0.210 Uiso 0.38(2) 1 calc PR A 2
C1_21 C -0.1750(5) 0.1052(7) -0.1933(3) 0.103(4) Uiso 1 1 d . . .
C2_21 C -0.1969(5) 0.1827(7) -0.2076(3) 0.105(4) Uiso 1 1 d . . .
H2A_21 H -0.1718 0.2204 -0.2059 0.126 Uiso 1 1 calc R . .
H2B_21 H -0.2132 0.1757 -0.2290 0.126 Uiso 1 1 calc R . .
O2_21 O -0.2302(3) 0.2087(4) -0.19159(18) 0.101(3) Uiso 1 1 d . . .
C3_21 C -0.1408(4) 0.1206(7) -0.1637(3) 0.098(4) Uiso 1 1 d . . .
H3A_21 H -0.1311 0.0724 -0.1534 0.117 Uiso 1 1 calc R . .
H3B_21 H -0.1126 0.1446 -0.1670 0.117 Uiso 1 1 calc R . .
O3_21 O -0.1594(3) 0.1681(4) -0.14501(17) 0.093(2) Uiso 1 1 d . . .
C4_21 C -0.2143(4) 0.0564(7) -0.1921(3) 0.104(4) Uiso 1 1 d . . .
H4A_21 H -0.2038 0.0035 -0.1902 0.125 Uiso 1 1 calc R . .
H4B_21 H -0.2396 0.0612 -0.2109 0.125 Uiso 1 1 calc R . .
O4_21 O -0.2330(3) 0.0761(4) -0.16673(17) 0.096(2) Uiso 1 1 d . . .
C5_21 C -0.1505(5) 0.0724(8) -0.2163(3) 0.118(5) Uiso 1 1 d . . .
H5A_21 H -0.1747 0.0605 -0.2350 0.142 Uiso 1 1 calc R . .
H5B_21 H -0.1297 0.1111 -0.2208 0.142 Uiso 1 1 calc R . .
C6_21 C -0.1213(5) 0.0002(8) -0.2050(3) 0.123(5) Uiso 1 1 d . . .
H6A_21 H -0.1066 -0.0171 -0.2202 0.184 Uiso 1 1 calc R . .
H6B_21 H -0.1419 -0.0392 -0.2012 0.184 Uiso 1 1 calc R . .
H6C_21 H -0.0971 0.0115 -0.1866 0.184 Uiso 1 1 calc R . .
C1_22 C -0.2754(5) 0.2370(8) -0.1128(3) 0.119(5) Uiso 1 1 d . A .
C2_22 C -0.3107(5) 0.2127(8) -0.1402(3) 0.112(4) Uiso 1 1 d . . .
H2A_22 H -0.3270 0.1675 -0.1359 0.134 Uiso 1 1 calc R . .
H2B_22 H -0.3343 0.2529 -0.1469 0.134 Uiso 1 1 calc R . .
O2_22 O -0.2892(3) 0.1961(5) -0.16376(18) 0.103(3) Uiso 1 1 d . . .
C3_22 C -0.2473(5) 0.1684(7) -0.0971(3) 0.110(4) Uiso 1 1 d . . .
H3A_22 H -0.2206 0.1854 -0.0806 0.133 Uiso 1 1 calc R . .
H3B_22 H -0.2676 0.1361 -0.0887 0.133 Uiso 1 1 calc R . .
O3_22 O -0.2305(3) 0.1265(4) -0.11848(17) 0.091(2) Uiso 1 1 d . . .
C4_22 C -0.2441(5) 0.2996(7) -0.1192(3) 0.110(4) Uiso 1 1 d . . .
H4A_22 H -0.2637 0.3384 -0.1320 0.132 Uiso 1 1 calc R . .
H4B_22 H -0.2267 0.3237 -0.1003 0.132 Uiso 1 1 calc R . .
O4_22 O -0.2109(3) 0.2689(4) -0.13430(17) 0.096(2) Uiso 1 1 d . . .
C5_22 C -0.3025(6) 0.2733(9) -0.0906(4) 0.137(5) Uiso 1 1 d . . .
H5A_22 H -0.2794 0.2847 -0.0714 0.164 Uiso 0.62(2) 1 calc PR A 1
H5B_22 H -0.3166 0.3214 -0.0992 0.164 Uiso 0.62(2) 1 calc PR A 1
H5C_22 H -0.3148 0.3232 -0.0983 0.164 Uiso 0.38(2) 1 calc PR A 2
H5D_22 H -0.3295 0.2411 -0.0903 0.164 Uiso 0.38(2) 1 calc PR A 2
C6A_22 C -0.3410(13) 0.224(2) -0.0846(8) 0.233(18) Uiso 0.62(2) 1 d P A 1
H6A1_22 H -0.3563 0.2506 -0.0715 0.349 Uiso 0.62(2) 1 calc PR A 1
H6A2_22 H -0.3272 0.1772 -0.0749 0.349 Uiso 0.62(2) 1 calc PR A 1
H6A3_22 H -0.3642 0.2121 -0.1034 0.349 Uiso 0.62(2) 1 calc PR A 1
C6B_22 C -0.277(2) 0.280(3) -0.0649(14) 0.21(3) Uiso 0.38(2) 1 d P A 2
H6B1_22 H -0.2946 0.3043 -0.0525 0.322 Uiso 0.38(2) 1 calc PR A 2
H6B2_22 H -0.2499 0.3115 -0.0650 0.322 Uiso 0.38(2) 1 calc PR A 2
H6B3_22 H -0.2662 0.2308 -0.0567 0.322 Uiso 0.38(2) 1 calc PR A 2
N1_23 N 0.0628(4) -0.2488(7) 0.1183(2) 0.112(3) Uiso 1 1 d . . .
N2_23 N 0.0491(4) -0.1861(9) 0.1070(3) 0.131(4) Uiso 1 1 d . A .
N3_23 N 0.0355(5) -0.1267(8) 0.0966(3) 0.143(4) Uiso 1 1 d . . .
N1_24 N -0.1799(3) -0.1657(5) 0.0618(2) 0.091(3) Uiso 1 1 d . . .
N2_24 N -0.1547(5) -0.1687(7) 0.0461(3) 0.126(4) Uiso 1 1 d . A .
N3_24 N -0.1306(5) -0.1778(8) 0.0309(3) 0.156(5) Uiso 1 1 d . . .
N1_25 N -0.2398(4) -0.0225(6) -0.0849(3) 0.107(3) Uiso 1 1 d . . .
N2_25 N -0.2130(7) 0.0032(10) -0.0648(5) 0.176(6) Uiso 1 1 d . A .
N3_25 N -0.1928(8) 0.0321(13) -0.0435(6) 0.252(10) Uiso 1 1 d . . .
Cl1_26 Cl 0.35479(14) -0.6694(3) 0.34692(9) 0.1492(16) Uani 1 1 d GD . .
O11_26 O 0.3244(3) -0.6870(6) 0.36484(19) 0.170(4) Uiso 1 1 d GD . .
O21_26 O 0.3761(4) -0.5981(6) 0.3556(3) 0.341(11) Uiso 1 1 d G . .
O31_26 O 0.3285(3) -0.6669(7) 0.31637(16) 0.221(6) Uiso 1 1 d G . .
O41_26 O 0.3902(4) -0.7255(7) 0.3509(3) 0.438(17) Uiso 1 1 d G . .
Cl2_26 Cl 0.14626(13) -0.62870(19) 0.17857(9) 0.1375(14) Uani 1 1 d GD . .
O12_26 O 0.1749(3) -0.6480(4) 0.20765(15) 0.175(4) Uiso 1 1 d GD . .
O22_26 O 0.1740(3) -0.6304(4) 0.15788(17) 0.170(4) Uiso 1 1 d G . .
O32_26 O 0.1275(3) -0.5548(4) 0.17924(17) 0.143(3) Uiso 1 1 d G . .
O42_26 O 0.1087(3) -0.6815(4) 0.1695(2) 0.222(6) Uiso 1 1 d G . .
Cl3_26 Cl 0.09380(17) -0.3457(3) 0.28678(11) 0.186(2) Uani 1 1 d GD . .
O13_26 O 0.0886(4) -0.3235(5) 0.31650(18) 0.224(6) Uiso 1 1 d GD . .
O23_26 O 0.1438(3) -0.3379(5) 0.2868(2) 0.201(5) Uiso 1 1 d G . .
O33_26 O 0.0641(3) -0.2960(5) 0.26332(19) 0.203(5) Uiso 1 1 d G . .
O43_26 O 0.0787(3) -0.4253(4) 0.2804(2) 0.214(6) Uiso 1 1 d G . .
Cl4_26 Cl -0.44879(15) -0.1528(3) -0.21054(10) 0.185(2) Uani 1 1 d GD . .
O14_26 O -0.4398(4) -0.1433(6) -0.23949(17) 0.225(6) Uiso 1 1 d GD . .
O24_26 O -0.4634(3) -0.2300(4) -0.2075(2) 0.199(5) Uiso 1 1 d G . .
O34_26 O -0.4858(3) -0.1014(5) -0.2081(2) 0.309(10) Uiso 1 1 d G . .
O44_26 O -0.4062(3) -0.1366(6) -0.18698(18) 0.197(5) Uiso 1 1 d G . .
Cl5_26 Cl 0.0145(2) -0.1895(4) -0.05713(13) 0.219(3) Uani 1 1 d GD . .
O15_26 O 0.0619(3) -0.2137(11) -0.0432(4) 0.372(13) Uiso 1 1 d GD . .
O25_26 O 0.0098(6) -0.1108(5) -0.0507(4) 0.46(2) Uiso 1 1 d G . .
O35_26 O -0.0177(4) -0.2332(8) -0.0456(3) 0.266(8) Uiso 1 1 d G . .
O45_26 O 0.0038(6) -0.2001(11) -0.0890(2) 0.47(2) Uiso 1 1 d G . .
Cl6_26 Cl -0.4642(2) 0.0003(4) -0.33919(11) 0.215(3) Uani 1 1 d G . .
O16_26 O -0.4872(4) -0.0200(7) -0.3685(2) 0.198(5) Uiso 1 1 d G . .
O26_26 O -0.4427(5) -0.0629(7) -0.3235(3) 0.300(9) Uiso 1 1 d G . .
O36_26 O -0.4966(5) 0.0296(10) -0.3254(3) 0.395(14) Uiso 1 1 d G . .
O46_26 O -0.4303(5) 0.0546(8) -0.3393(3) 0.428(18) Uiso 1 1 d G . .

loop_
_atom_site_aniso_label
_atom_site_aniso_U_11
_atom_site_aniso_U_22
_atom_site_aniso_U_33
_atom_site_aniso_U_23
_atom_site_aniso_U_13
_atom_site_aniso_U_12
Mn1_1 0.0870(14) 0.0841(14) 0.0858(14) 0.0039(11) 0.0237(11) 0.0016(11)
Mn2_1 0.1024(16) 0.0908(15) 0.0926(15) 0.0153(12) 0.0371(12) 0.0117(12)
Mn3_1 0.1007(16) 0.1025(17) 0.1094(17) 0.0238(13) 0.0346(13) 0.0061(12)
Mn4_1 0.0792(14) 0.0780(14) 0.0957(15) 0.0013(11) 0.0145(11) -0.0060(10)
Mn5_1 0.0635(13) 0.1174(17) 0.0826(14) -0.0143(12) 0.0232(10) -0.0002(11)
Mn6_1 0.0748(13) 0.1047(16) 0.0858(14) 0.0036(12) 0.0145(11) 0.0010(11)
Mn7'_1 0.045(4) 0.212(6) 0.0884(17) -0.039(3) 0.031(2) -0.082(4)
Mn7_1 0.045(4) 0.212(6) 0.0884(17) -0.039(3) 0.031(2) -0.082(4)
Mn8_1 0.0777(14) 0.1002(15) 0.0879(14) -0.0071(12) 0.0304(11) -0.0057(11)
Mn9_1 0.1000(16) 0.0968(16) 0.0904(15) 0.0062(12) 0.0383(12) 0.0174(12)
Mn10_1 0.1153(17) 0.0865(15) 0.0951(16) 0.0116(12) 0.0453(13) 0.0052(12)
Mn11_1 0.1218(19) 0.1225(19) 0.1137(19) 0.0194(15) 0.0309(15) 0.0277(15)
Mn12_1 0.0824(14) 0.1026(16) 0.1057(16) 0.0112(13) 0.0274(12) 0.0036(11)
Cl1_26 0.131(3) 0.203(5) 0.119(3) 0.014(3) 0.042(3) 0.007(3)
Cl2_26 0.154(4) 0.104(3) 0.166(4) 0.012(3) 0.062(3) 0.026(3)
Cl3_26 0.183(5) 0.172(5) 0.193(5) 0.002(4) 0.037(4) 0.012(4)
Cl4_26 0.137(4) 0.253(6) 0.141(4) 0.006(4) -0.001(3) -0.051(4)
Cl5_26 0.161(5) 0.291(8) 0.203(6) 0.062(5) 0.046(4) 0.035(5)
Cl6_26 0.192(5) 0.317(8) 0.114(4) 0.023(4) 0.005(4) 0.064(6)

loop_
_atom_type_symbol
_atom_type_description
_atom_type_scat_dispersion_real
_atom_type_scat_dispersion_imag
_atom_type_scat_source
C C 0.0181 0.0091 'International Tables Vol C Tables 4.2.6.8 and 6.1.1.4'
H H 0.0000 0.0000 'International Tables Vol C Tables 4.2.6.8 and 6.1.1.4'
O O 0.0492 0.0322 'International Tables Vol C Tables 4.2.6.8 and 6.1.1.4'
Mn Mn -0.5299 2.8052 'International Tables Vol C Tables 4.2.6.8 and 6.1.1.4'
N N 0.0311 0.0180 'International Tables Vol C Tables 4.2.6.8 and 6.1.1.4'
Cl Cl 0.3639 0.7018 'International Tables Vol C Tables 4.2.6.8 and 6.1.1.4'

loop_
_geom_angle_atom_site_label_1
_geom_angle_atom_site_label_2
_geom_angle_atom_site_label_3
_geom_angle
_geom_angle_site_symmetry_1
_geom_angle_site_symmetry_3
_geom_angle_publ_flag
O3_17 Mn1_1 O2_17 92.0(3) . . ?
O3_17 Mn1_1 O3_18 81.7(3) . . ?
O2_17 Mn1_1 O3_18 95.8(3) . . ?
O3_17 Mn1_1 O4_18 96.6(3) . . ?
O2_17 Mn1_1 O4_18 169.1(3) . . ?
O3_18 Mn1_1 O4_18 92.0(3) . . ?
O3_17 Mn1_1 O2_18 170.9(3) . . ?
O2_17 Mn1_1 O2_18 82.3(3) . . ?
O3_18 Mn1_1 O2_18 91.8(3) . . ?
O4_18 Mn1_1 O2_18 89.9(3) . . ?
O3_17 Mn1_1 O4_17 89.9(3) . . ?
O2_17 Mn1_1 O4_17 91.0(3) . . ?
O3_18 Mn1_1 O4_17 169.3(3) . . ?
O4_18 Mn1_1 O4_17 82.4(3) . . ?
O2_18 Mn1_1 O4_17 97.2(3) . . ?
O3_17 Mn1_1 Mn3_1 93.5(2) . . ?
O2_17 Mn1_1 Mn3_1 132.0(2) . . ?
O3_18 Mn1_1 Mn3_1 132.2(2) . . ?
O4_18 Mn1_1 Mn3_1 41.0(2) . . ?
O2_18 Mn1_1 Mn3_1 95.5(2) . . ?
O4_17 Mn1_1 Mn3_1 41.4(2) . . ?
O3_17 Mn1_1 Mn2_1 133.5(2) . . ?
O2_17 Mn1_1 Mn2_1 41.7(2) . . ?
O3_18 Mn1_1 Mn2_1 96.9(2) . . ?
O4_18 Mn1_1 Mn2_1 129.8(2) . . ?
O2_18 Mn1_1 Mn2_1 40.7(2) . . ?
O4_17 Mn1_1 Mn2_1 93.7(2) . . ?
Mn3_1 Mn1_1 Mn2_1 118.70(8) . . ?
O3_17 Mn1_1 Mn4_1 41.2(2) . . ?
O2_17 Mn1_1 Mn4_1 97.0(2) . . ?
O3_18 Mn1_1 Mn4_1 40.6(2) . . ?
O4_18 Mn1_1 Mn4_1 93.9(2) . . ?
O2_18 Mn1_1 Mn4_1 132.3(2) . . ?
O4_17 Mn1_1 Mn4_1 130.5(2) . . ?
Mn3_1 Mn1_1 Mn4_1 117.61(8) . . ?
Mn2_1 Mn1_1 Mn4_1 123.68(8) . . ?
O1_14 Mn2_1 O2_18 100.3(3) . . ?
O1_14 Mn2_1 N1_23 89.5(4) . . ?
O2_18 Mn2_1 N1_23 157.3(4) . . ?
O1_14 Mn2_1 O2_17 97.8(3) . . ?
O2_18 Mn2_1 O2_17 69.9(3) . . ?
N1_23 Mn2_1 O2_17 88.6(4) . . ?
O1_14 Mn2_1 N12_4 88.7(3) . . ?
O2_18 Mn2_1 N12_4 87.6(4) . . ?
N1_23 Mn2_1 N12_4 113.2(4) . . ?
O2_17 Mn2_1 N12_4 157.3(4) . . ?
O1_14 Mn2_1 N1_4 154.3(3) . . ?
O2_18 Mn2_1 N1_4 93.8(3) . . ?
N1_23 Mn2_1 N1_4 85.5(4) . . ?
O2_17 Mn2_1 N1_4 107.3(3) . . ?
N12_4 Mn2_1 N1_4 70.3(3) . . ?
O1_14 Mn2_1 Mn1_1 99.6(2) . . ?
O2_18 Mn2_1 Mn1_1 35.0(2) . . ?
N1_23 Mn2_1 Mn1_1 123.5(3) . . ?
O2_17 Mn2_1 Mn1_1 34.98(19) . . ?
N12_4 Mn2_1 Mn1_1 122.6(3) . . ?
N1_4 Mn2_1 Mn1_1 104.2(3) . . ?
O4_18 Mn3_1 O4_17 71.8(3) . . ?
O4_18 Mn3_1 N1_2 104.7(3) . . ?
O4_17 Mn3_1 N1_2 90.5(3) . . ?
O4_18 Mn3_1 N12_2 101.6(3) . . ?
O4_17 Mn3_1 N12_2 160.2(3) . . ?
N1_2 Mn3_1 N12_2 72.8(3) . . ?
O4_18 Mn3_1 N1_3 89.4(3) . . ?
O4_17 Mn3_1 N1_3 103.6(3) . . ?
N1_2 Mn3_1 N1_3 162.7(4) . . ?
N12_2 Mn3_1 N1_3 94.9(3) . . ?
O4_18 Mn3_1 N12_3 153.3(3) . . ?
O4_17 Mn3_1 N12_3 93.8(3) . . ?
N1_2 Mn3_1 N12_3 97.6(3) . . ?
N12_2 Mn3_1 N12_3 98.8(4) . . ?
N1_3 Mn3_1 N12_3 71.9(3) . . ?
O4_18 Mn3_1 Mn1_1 35.5(2) . . ?
O4_17 Mn3_1 Mn1_1 36.3(2) . . ?
N1_2 Mn3_1 Mn1_1 100.0(3) . . ?
N12_2 Mn3_1 Mn1_1 134.8(3) . . ?
N1_3 Mn3_1 Mn1_1 97.2(2) . . ?
N12_3 Mn3_1 Mn1_1 126.3(3) . . ?
O2_15 Mn4_1 O3_18 94.2(3) . . ?
O2_15 Mn4_1 O3_17 104.9(3) . . ?
O3_18 Mn4_1 O3_17 69.1(3) . . ?
O2_15 Mn4_1 N1_24 89.0(3) . . ?
O3_18 Mn4_1 N1_24 89.3(3) . . ?
O3_17 Mn4_1 N1_24 154.9(3) . . ?
O2_15 Mn4_1 N1_5 89.4(3) . . ?
O3_18 Mn4_1 N1_5 159.4(3) . . ?
O3_17 Mn4_1 N1_5 90.4(3) . . ?
N1_24 Mn4_1 N1_5 111.0(4) . . ?
O2_15 Mn4_1 N12_5 155.9(3) . . ?
O3_18 Mn4_1 N12_5 109.3(3) . . ?
O3_17 Mn4_1 N12_5 89.2(3) . . ?
N1_24 Mn4_1 N12_5 85.8(3) . . ?
N1_5 Mn4_1 N12_5 70.7(3) . . ?
O2_15 Mn4_1 Mn1_1 100.2(2) . . ?
O3_18 Mn4_1 Mn1_1 34.7(2) . . ?
O3_17 Mn4_1 Mn1_1 34.48(19) . . ?
N1_24 Mn4_1 Mn1_1 123.3(3) . . ?
N1_5 Mn4_1 Mn1_1 124.7(3) . . ?
N12_5 Mn4_1 Mn1_1 102.4(2) . . ?
O4_19 Mn5_1 O2_20 82.9(3) . . ?
O4_19 Mn5_1 O3_19 91.4(3) . . ?
O2_20 Mn5_1 O3_19 170.5(3) . . ?
O4_19 Mn5_1 O3_20 96.4(3) . . ?
O2_20 Mn5_1 O3_20 91.4(3) . . ?
O3_19 Mn5_1 O3_20 81.6(3) . . ?
O4_19 Mn5_1 O2_19 89.8(3) . . ?
O2_20 Mn5_1 O2_19 98.0(3) . . ?
O3_19 Mn5_1 O2_19 89.5(3) . . ?
O3_20 Mn5_1 O2_19 169.3(3) . . ?
O4_19 Mn5_1 O4_20 169.7(3) . . ?
O2_20 Mn5_1 O4_20 90.5(3) . . ?
O3_19 Mn5_1 O4_20 96.2(3) . . ?
O3_20 Mn5_1 O4_20 91.6(3) . . ?
O2_19 Mn5_1 O4_20 83.4(4) . . ?
O4_19 Mn5_1 Mn7'_1 134.3(3) . . ?
O2_20 Mn5_1 Mn7'_1 93.9(3) . . ?
O3_19 Mn5_1 Mn7'_1 95.5(3) . . ?
O3_20 Mn5_1 Mn7'_1 129.3(3) . . ?
O2_19 Mn5_1 Mn7'_1 45.3(3) . . ?
O4_20 Mn5_1 Mn7'_1 38.1(3) . . ?
O4_19 Mn5_1 Mn6_1 41.6(2) . . ?
O2_20 Mn5_1 Mn6_1 41.4(2) . . ?
O3_19 Mn5_1 Mn6_1 132.8(2) . . ?
O3_20 Mn5_1 Mn6_1 96.6(2) . . ?
O2_19 Mn5_1 Mn6_1 93.8(2) . . ?
O4_20 Mn5_1 Mn6_1 131.1(3) . . ?
Mn7'_1 Mn5_1 Mn6_1 119.50(18) . . ?
O4_19 Mn5_1 Mn8_1 97.4(2) . . ?
O2_20 Mn5_1 Mn8_1 132.1(2) . . ?
O3_19 Mn5_1 Mn8_1 41.0(2) . . ?
O3_20 Mn5_1 Mn8_1 40.7(2) . . ?
O2_19 Mn5_1 Mn8_1 129.9(2) . . ?
O4_20 Mn5_1 Mn8_1 92.8(3) . . ?
Mn7'_1 Mn5_1 Mn8_1 116.85(19) . . ?
Mn6_1 Mn5_1 Mn8_1 123.54(7) . . ?
O1_15 Mn6_1 O2_20 101.5(3) . . ?
O1_15 Mn6_1 O4_19 97.7(3) . . ?
O2_20 Mn6_1 O4_19 69.0(3) . . ?
O1_15 Mn6_1 N1_24 89.2(3) . . ?
O2_20 Mn6_1 N1_24 157.0(3) . . ?
O4_19 Mn6_1 N1_24 89.6(3) . . ?
O1_15 Mn6_1 N1_6 154.1(3) . . ?
O2_20 Mn6_1 N1_6 93.7(3) . . ?
O4_19 Mn6_1 N1_6 107.4(3) . . ?
N1_24 Mn6_1 N1_6 84.6(3) . . ?
O1_15 Mn6_1 N12_6 88.8(3) . . ?
O2_20 Mn6_1 N12_6 86.0(3) . . ?
O4_19 Mn6_1 N12_6 155.0(3) . . ?
N1_24 Mn6_1 N12_6 114.8(4) . . ?
N1_6 Mn6_1 N12_6 71.3(3) . . ?
O1_15 Mn6_1 Mn5_1 100.5(2) . . ?
O2_20 Mn6_1 Mn5_1 34.5(2) . . ?
O4_19 Mn6_1 Mn5_1 34.5(2) . . ?
N1_24 Mn6_1 Mn5_1 123.8(3) . . ?
N1_6 Mn6_1 Mn5_1 103.8(2) . . ?
N12_6 Mn6_1 Mn5_1 120.6(3) . . ?
O4_20 Mn7'_1 O2_19 79.8(5) . . ?
O4_20 Mn7'_1 N12_7 105.0(7) . . ?
O2_19 Mn7'_1 N12_7 94.0(6) . . ?
O4_20 Mn7'_1 N1_7 102.8(8) . . ?
O2_19 Mn7'_1 N1_7 163.9(6) . . ?
N12_7 Mn7'_1 N1_7 69.9(5) . . ?
O4_20 Mn7'_1 N1_8 97.9(6) . . ?
O2_19 Mn7'_1 N1_8 98.8(6) . . ?
N12_7 Mn7'_1 N1_8 155.4(7) . . ?
N1_7 Mn7'_1 N1_8 96.7(6) . . ?
O4_20 Mn7'_1 Mn5_1 39.5(3) . . ?
O2_19 Mn7'_1 Mn5_1 40.3(3) . . ?
N12_7 Mn7'_1 Mn5_1 101.1(5) . . ?
N1_7 Mn7'_1 Mn5_1 139.5(7) . . ?
N1_8 Mn7'_1 Mn5_1 102.2(5) . . ?
N12'_8 Mn7_1 N1'_7 73.4(12) . . ?
N12'_8 Mn7_1 N12'_7 89.9(10) . . ?
N1'_7 Mn7_1 N12'_7 77.5(6) . . ?
N12'_8 Mn7_1 N1'_8 84.3(7) . . ?
N1'_7 Mn7_1 N1'_8 87.4(8) . . ?
N12'_7 Mn7_1 N1'_8 164.7(9) . . ?
N12'_8 Mn7_1 O2_19 109.3(9) . . ?
N1'_7 Mn7_1 O2_19 164.8(7) . . ?
N12'_7 Mn7_1 O2_19 87.6(6) . . ?
N1'_8 Mn7_1 O2_19 107.7(7) . . ?
N12'_8 Mn7_1 O4_20 160.9(8) . . ?
N1'_7 Mn7_1 O4_20 116.5(8) . . ?
N12'_7 Mn7_1 O4_20 107.8(7) . . ?
N1'_8 Mn7_1 O4_20 80.1(5) . . ?
O2_19 Mn7_1 O4_20 65.7(4) . . ?
N12'_8 Mn7_1 C7'_8 26.9(4) . . ?
N1'_7 Mn7_1 C7'_8 78.4(10) . . ?
N12'_7 Mn7_1 C7'_8 116.6(8) . . ?
N1'_8 Mn7_1 C7'_8 57.8(4) . . ?
O2_19 Mn7_1 C7'_8 111.1(7) . . ?
O4_20 Mn7_1 C7'_8 135.4(6) . . ?
O2_16 Mn8_1 O3_20 94.2(3) . . ?
O2_16 Mn8_1 N1_25 90.3(4) . . ?
O3_20 Mn8_1 N1_25 90.2(4) . . ?
O2_16 Mn8_1 O3_19 107.1(3) . . ?
O3_20 Mn8_1 O3_19 68.9(3) . . ?
N1_25 Mn8_1 O3_19 153.3(4) . . ?
O2_16 Mn8_1 N1_9 85.8(3) . . ?
O3_20 Mn8_1 N1_9 154.3(3) . . ?
N1_25 Mn8_1 N1_9 115.5(4) . . ?
O3_19 Mn8_1 N1_9 86.4(3) . . ?
O2_16 Mn8_1 N12_9 150.6(3) . . ?
O3_20 Mn8_1 N12_9 114.3(3) . . ?
N1_25 Mn8_1 N12_9 83.0(4) . . ?
O3_19 Mn8_1 N12_9 90.5(3) . . ?
N1_9 Mn8_1 N12_9 71.6(3) . . ?
O2_16 Mn8_1 Mn5_1 101.2(2) . . ?
O3_20 Mn8_1 Mn5_1 34.6(2) . . ?
N1_25 Mn8_1 Mn5_1 123.7(3) . . ?
O3_19 Mn8_1 Mn5_1 34.4(2) . . ?
N1_9 Mn8_1 Mn5_1 120.1(3) . . ?
N12_9 Mn8_1 Mn5_1 106.4(2) . . ?
O4_21 Mn9_1 O3_22 81.4(3) . . ?
O4_21 Mn9_1 O2_22 95.7(4) . . ?
O3_22 Mn9_1 O2_22 90.8(3) . . ?
O4_21 Mn9_1 O2_21 90.9(3) . . ?
O3_22 Mn9_1 O2_21 169.2(4) . . ?
O2_22 Mn9_1 O2_21 82.5(4) . . ?
O4_21 Mn9_1 O3_21 92.5(3) . . ?
O3_22 Mn9_1 O3_21 97.6(3) . . ?
O2_22 Mn9_1 O3_21 169.1(3) . . ?
O2_21 Mn9_1 O3_21 90.2(3) . . ?
O4_21 Mn9_1 O4_22 172.0(4) . . ?
O3_22 Mn9_1 O4_22 93.5(3) . . ?
O2_22 Mn9_1 O4_22 90.6(3) . . ?
O2_21 Mn9_1 O4_22 94.9(3) . . ?
O3_21 Mn9_1 O4_22 81.9(3) . . ?
O4_21 Mn9_1 Mn11_1 93.9(3) . . ?
O3_22 Mn9_1 Mn11_1 131.5(2) . . ?
O2_22 Mn9_1 Mn11_1 41.3(3) . . ?
O2_21 Mn9_1 Mn11_1 41.1(2) . . ?
O3_21 Mn9_1 Mn11_1 130.9(2) . . ?
O4_22 Mn9_1 Mn11_1 94.2(2) . . ?
O4_21 Mn9_1 Mn10_1 133.7(3) . . ?
O3_22 Mn9_1 Mn10_1 99.9(2) . . ?
O2_22 Mn9_1 Mn10_1 130.4(3) . . ?
O2_21 Mn9_1 Mn10_1 90.9(3) . . ?
O3_21 Mn9_1 Mn10_1 41.3(2) . . ?
O4_22 Mn9_1 Mn10_1 40.8(2) . . ?
Mn11_1 Mn9_1 Mn10_1 116.51(8) . . ?
O4_21 Mn9_1 Mn12_1 40.8(2) . . ?
O3_22 Mn9_1 Mn12_1 40.8(2) . . ?
O2_22 Mn9_1 Mn12_1 91.7(3) . . ?
O2_21 Mn9_1 Mn12_1 130.7(3) . . ?
O3_21 Mn9_1 Mn12_1 99.2(2) . . ?
O4_22 Mn9_1 Mn12_1 134.3(2) . . ?
Mn11_1 Mn9_1 Mn12_1 116.55(9) . . ?
Mn10_1 Mn9_1 Mn12_1 126.94(8) . . ?
O2_14 Mn10_1 O4_22 99.7(3) 3 . ?
O2_14 Mn10_1 O3_21 99.6(3) 3 . ?
O4_22 Mn10_1 O3_21 71.0(3) . . ?
O2_14 Mn10_1 N1_23 88.6(4) 3 3 ?
O4_22 Mn10_1 N1_23 162.8(4) . 3 ?
O3_21 Mn10_1 N1_23 92.8(4) . 3 ?
O2_14 Mn10_1 N12_11 160.1(3) 3 . ?
O4_22 Mn10_1 N12_11 89.9(3) . . ?
O3_21 Mn10_1 N12_11 100.1(3) . . ?
N1_23 Mn10_1 N12_11 87.1(4) 3 . ?
O2_14 Mn10_1 N1_11 90.8(3) 3 . ?
O4_22 Mn10_1 N1_11 88.9(4) . . ?
O3_21 Mn10_1 N1_11 158.6(4) . . ?
N1_23 Mn10_1 N1_11 106.1(4) 3 . ?
N12_11 Mn10_1 N1_11 71.8(3) . . ?
O2_14 Mn10_1 Mn9_1 99.8(2) 3 . ?
O4_22 Mn10_1 Mn9_1 35.7(2) . . ?
O3_21 Mn10_1 Mn9_1 35.4(2) . . ?
N1_23 Mn10_1 Mn9_1 128.2(3) 3 . ?
N12_11 Mn10_1 Mn9_1 98.2(3) . . ?
N1_11 Mn10_1 Mn9_1 124.5(3) . . ?
O2_21 Mn11_1 O2_22 71.5(3) . . ?
O2_21 Mn11_1 N12_13 102.9(4) . . ?
O2_22 Mn11_1 N12_13 90.4(3) . . ?
O2_21 Mn11_1 N1_12 91.5(3) . . ?
O2_22 Mn11_1 N1_12 102.0(4) . . ?
N12_13 Mn11_1 N1_12 163.5(4) . . ?
O2_21 Mn11_1 N12_12 158.6(4) . . ?
O2_22 Mn11_1 N12_12 98.0(4) . . ?
N12_13 Mn11_1 N12_12 95.6(4) . . ?
N1_12 Mn11_1 N12_12 72.1(3) . . ?
O2_21 Mn11_1 N1_13 96.1(4) . . ?
O2_22 Mn11_1 N1_13 156.6(4) . . ?
N12_13 Mn11_1 N1_13 72.7(3) . . ?
N1_12 Mn11_1 N1_13 98.0(4) . . ?
N12_12 Mn11_1 N1_13 99.6(4) . . ?
O2_21 Mn11_1 Mn9_1 35.9(2) . . ?
O2_22 Mn11_1 Mn9_1 35.6(2) . . ?
N12_13 Mn11_1 Mn9_1 97.7(3) . . ?
N1_12 Mn11_1 Mn9_1 98.7(3) . . ?
N12_12 Mn11_1 Mn9_1 131.3(3) . . ?
N1_13 Mn11_1 Mn9_1 129.1(3) . . ?
O1_16 Mn12_1 O3_22 98.5(3) . . ?
O1_16 Mn12_1 N1_25 89.3(4) . . ?
O3_22 Mn12_1 N1_25 92.6(4) . . ?
O1_16 Mn12_1 O4_21 102.2(3) . . ?
O3_22 Mn12_1 O4_21 67.4(3) . . ?
N1_25 Mn12_1 O4_21 158.0(4) . . ?
O1_16 Mn12_1 N12_10 90.7(3) . . ?
O3_22 Mn12_1 N12_10 155.3(3) . . ?
N1_25 Mn12_1 N12_10 110.5(4) . . ?
O4_21 Mn12_1 N12_10 88.3(3) . . ?
O1_16 Mn12_1 N1_10 158.2(3) . . ?
O3_22 Mn12_1 N1_10 103.0(3) . . ?
N1_25 Mn12_1 N1_10 86.0(4) . . ?
O4_21 Mn12_1 N1_10 89.6(3) . . ?
N12_10 Mn12_1 N1_10 71.1(3) . . ?
O1_16 Mn12_1 Mn9_1 100.5(2) . . ?
O3_22 Mn12_1 Mn9_1 34.1(2) . . ?
N1_25 Mn12_1 Mn9_1 126.4(3) . . ?
O4_21 Mn12_1 Mn9_1 33.4(2) . . ?
N12_10 Mn12_1 Mn9_1 121.8(3) . . ?
N1_10 Mn12_1 Mn9_1 99.4(3) . . ?
C6_2 N1_2 C2_2 120.1(7) . . ?
C6_2 N1_2 Mn3_1 116.9(5) . . ?
C2_2 N1_2 Mn3_1 122.7(6) . . ?
N1_2 C2_2 C3_2 122.0(8) . . ?
C4_2 C3_2 C2_2 117.0(8) . . ?
C5_2 C4_2 C3_2 121.7(8) . . ?
C4_2 C5_2 C6_2 120.1(8) . . ?
N1_2 C6_2 C5_2 118.9(6) . . ?
N1_2 C6_2 C7_2 116.8(6) . . ?
C5_2 C6_2 C7_2 124.3(7) . . ?
N12_2 C7_2 C8_2 118.8(6) . . ?
N12_2 C7_2 C6_2 117.2(6) . . ?
C8_2 C7_2 C6_2 123.9(7) . . ?
C9_2 C8_2 C7_2 120.7(8) . . ?
C8_2 C9_2 C10_2 120.9(8) . . ?
C9_2 C10_2 C11_2 117.3(8) . . ?
N12_2 C11_2 C10_2 122.4(8) . . ?
C7_2 N12_2 C11_2 119.6(7) . . ?
C7_2 N12_2 Mn3_1 115.9(5) . . ?
C11_2 N12_2 Mn3_1 124.4(6) . . ?
C2_3 N1_3 C6_3 120.1(7) . . ?
C2_3 N1_3 Mn3_1 122.1(6) . . ?
C6_3 N1_3 Mn3_1 117.6(5) . . ?
N1_3 C2_3 C3_3 122.7(8) . . ?
C4_3 C3_3 C2_3 116.6(8) . . ?
C5_3 C4_3 C3_3 121.5(8) . . ?
C4_3 C5_3 C6_3 120.7(8) . . ?
N1_3 C6_3 C5_3 118.4(6) . . ?
N1_3 C6_3 C7_3 116.3(6) . . ?
C5_3 C6_3 C7_3 125.3(7) . . ?
N12_3 C7_3 C8_3 118.6(6) . . ?
N12_3 C7_3 C6_3 117.5(6) . . ?
C8_3 C7_3 C6_3 123.7(7) . . ?
C9_3 C8_3 C7_3 120.4(8) . . ?
C8_3 C9_3 C10_3 121.7(8) . . ?
C9_3 C10_3 C11_3 117.0(8) . . ?
N12_3 C11_3 C10_3 122.1(8) . . ?
C11_3 N12_3 C7_3 120.1(7) . . ?
C11_3 N12_3 Mn3_1 123.6(6) . . ?
C7_3 N12_3 Mn3_1 116.3(5) . . ?
C6_4 N1_4 C2_4 120.9(7) . . ?
C6_4 N1_4 Mn2_1 114.6(6) . . ?
C2_4 N1_4 Mn2_1 121.0(8) . . ?
N1_4 C2_4 C3_4 121.6(9) . . ?
C4_4 C3_4 C2_4 115.4(10) . . ?
C5_4 C4_4 C3_4 121.0(11) . . ?
C4_4 C5_4 C6_4 119.9(9) . . ?
N1_4 C6_4 C5_4 118.4(7) . . ?
N1_4 C6_4 C7_4 115.5(7) . . ?
C5_4 C6_4 C7_4 125.8(8) . . ?
N12_4 C7_4 C8_4 118.7(7) . . ?
N12_4 C7_4 C6_4 116.0(7) . . ?
C8_4 C7_4 C6_4 125.0(8) . . ?
C9_4 C8_4 C7_4 120.9(8) . . ?
C8_4 C9_4 C10_4 121.1(9) . . ?
C9_4 C10_4 C11_4 116.7(8) . . ?
N12_4 C11_4 C10_4 122.6(8) . . ?
C11_4 N12_4 C7_4 119.9(7) . . ?
C11_4 N12_4 Mn2_1 121.0(7) . . ?
C7_4 N12_4 Mn2_1 117.9(6) . . ?
C6_5 N1_5 C2_5 120.3(7) . . ?
C6_5 N1_5 Mn4_1 118.2(5) . . ?
C2_5 N1_5 Mn4_1 121.5(6) . . ?
N1_5 C2_5 C3_5 122.2(7) . . ?
C4_5 C3_5 C2_5 116.6(8) . . ?
C5_5 C4_5 C3_5 122.0(8) . . ?
C4_5 C5_5 C6_5 120.5(7) . . ?
N1_5 C6_5 C5_5 118.3(6) . . ?
N1_5 C6_5 C7_5 117.1(6) . . ?
C5_5 C6_5 C7_5 124.5(6) . . ?
N12_5 C7_5 C8_5 118.1(6) . . ?
N12_5 C7_5 C6_5 117.1(6) . . ?
C8_5 C7_5 C6_5 124.7(7) . . ?
C9_5 C8_5 C7_5 120.9(8) . . ?
C8_5 C9_5 C10_5 122.1(8) . . ?
C9_5 C10_5 C11_5 115.9(8) . . ?
N12_5 C11_5 C10_5 122.8(8) . . ?
C11_5 N12_5 C7_5 120.1(7) . . ?
C11_5 N12_5 Mn4_1 123.0(6) . . ?
C7_5 N12_5 Mn4_1 116.6(5) . . ?
C2_6 N1_6 C6_6 118.4(7) . . ?
C2_6 N1_6 Mn6_1 123.9(6) . . ?
C6_6 N1_6 Mn6_1 116.3(5) . . ?
N1_6 C2_6 C3_6 123.0(8) . . ?
C4_6 C3_6 C2_6 116.6(8) . . ?
C5_6 C4_6 C3_6 121.8(8) . . ?
C4_6 C5_6 C6_6 119.8(8) . . ?
N1_6 C6_6 C5_6 119.9(6) . . ?
N1_6 C6_6 C7_6 116.5(6) . . ?
C5_6 C6_6 C7_6 123.6(7) . . ?
N12_6 C7_6 C8_6 119.4(6) . . ?
N12_6 C7_6 C6_6 116.2(6) . . ?
C8_6 C7_6 C6_6 124.3(7) . . ?
C9_6 C8_6 C7_6 120.2(8) . . ?
C8_6 C9_6 C10_6 121.6(8) . . ?
C9_6 C10_6 C11_6 116.8(8) . . ?
N12_6 C11_6 C10_6 122.8(8) . . ?
C11_6 N12_6 C7_6 119.1(7) . . ?
C11_6 N12_6 Mn6_1 122.9(6) . . ?
C7_6 N12_6 Mn6_1 116.8(5) . . ?
C2_7 N1_7 C6_7 117.1(8) . . ?
C2_7 N1_7 Mn7'_1 125.8(9) . . ?
C6_7 N1_7 Mn7'_1 116.2(7) . . ?
N1_7 C2_7 C3_7 123.3(9) . . ?
C4_7 C3_7 C2_7 116.8(9) . . ?
C5_7 C4_7 C3_7 119.9(9) . . ?
C4_7 C5_7 C6_7 121.2(9) . . ?
N1_7 C6_7 C5_7 120.0(7) . . ?
N1_7 C6_7 C7_7 116.1(7) . . ?
C5_7 C6_7 C7_7 123.7(8) . . ?
N12_7 C7_7 C8_7 119.7(7) . . ?
N12_7 C7_7 C6_7 115.9(7) . . ?
C8_7 C7_7 C6_7 124.1(8) . . ?
C9_7 C8_7 C7_7 120.8(9) . . ?
C8_7 C9_7 C10_7 120.6(9) . . ?
C9_7 C10_7 C11_7 116.7(9) . . ?
N12_7 C11_7 C10_7 123.7(9) . . ?
C11_7 N12_7 C7_7 118.0(8) . . ?
C11_7 N12_7 Mn7'_1 120.5(9) . . ?
C7_7 N12_7 Mn7'_1 120.9(7) . . ?
C2'_7 N1'_7 C6'_7 118.2(8) . . ?
C2'_7 N1'_7 Mn7_1 124.1(10) . . ?
C6'_7 N1'_7 Mn7_1 117.0(8) . . ?
N1'_7 C2'_7 C3'_7 123.4(9) . . ?
C4'_7 C3'_7 C2'_7 116.3(9) . . ?
C5'_7 C4'_7 C3'_7 120.4(9) . . ?
C4'_7 C5'_7 C6'_7 120.8(9) . . ?
N1'_7 C6'_7 C5'_7 118.7(8) . . ?
N1'_7 C6'_7 C7'_7 116.5(7) . . ?
C5'_7 C6'_7 C7'_7 124.1(9) . . ?
N12'_7 C7'_7 C8'_7 118.4(7) . . ?
N12'_7 C7'_7 C6'_7 116.2(7) . . ?
C8'_7 C7'_7 C6'_7 125.2(8) . . ?
C9'_7 C8'_7 C7'_7 120.2(9) . . ?
C8'_7 C9'_7 C10'_7 121.1(10) . . ?
C9'_7 C10'_7 C11'_7 115.8(9) . . ?
N12'_7 C11'_7 C10'_7 123.0(9) . . ?
C11'_7 N12'_7 C7'_7 119.4(8) . . ?
C11'_7 N12'_7 Mn7_1 128.1(10) . . ?
C7'_7 N12'_7 Mn7_1 111.9(8) . . ?
C2_8 N1_8 C6_8 121.0(8) . . ?
C2_8 N1_8 Mn7'_1 109.4(9) . . ?
C6_8 N1_8 Mn7'_1 128.8(9) . . ?
N1_8 C2_8 C3_8 121.7(9) . . ?
C4_8 C3_8 C2_8 116.4(9) . . ?
C5_8 C4_8 C3_8 122.5(9) . . ?
C4_8 C5_8 C6_8 119.8(9) . . ?
N1_8 C6_8 C5_8 118.5(7) . . ?
N1_8 C6_8 C7_8 117.4(8) . . ?
C5_8 C6_8 C7_8 124.0(8) . . ?
N12_8 C7_8 C8_8 119.5(7) . . ?
N12_8 C7_8 C6_8 116.8(8) . . ?
C8_8 C7_8 C6_8 123.8(8) . . ?
C9_8 C8_8 C7_8 120.7(9) . . ?
C8_8 C9_8 C10_8 120.9(9) . . ?
C9_8 C10_8 C11_8 117.0(9) . . ?
N12_8 C11_8 C10_8 123.4(9) . . ?
C11_8 N12_8 C7_8 118.7(8) . . ?
C2'_8 N1'_8 C6'_8 121.9(8) . . ?
C2'_8 N1'_8 Mn7_1 134.9(9) . . ?
C6'_8 N1'_8 Mn7_1 103.2(7) . . ?
N1'_8 C2'_8 C3'_8 121.7(9) . . ?
C4'_8 C3'_8 C2'_8 115.8(9) . . ?
C5'_8 C4'_8 C3'_8 122.6(9) . . ?
C4'_8 C5'_8 C6'_8 120.4(9) . . ?
N1'_8 C6'_8 C5'_8 117.1(8) . . ?
N1'_8 C6'_8 C7'_8 116.7(7) . . ?
C5'_8 C6'_8 C7'_8 124.7(9) . . ?
N12'_8 C7'_8 C8'_8 117.0(7) . . ?
N12'_8 C7'_8 C6'_8 117.4(7) . . ?
C8'_8 C7'_8 C6'_8 125.3(8) . . ?
N12'_8 C7'_8 Mn7_1 35.5(6) . . ?
C8'_8 C7'_8 Mn7_1 150.9(10) . . ?
C6'_8 C7'_8 Mn7_1 82.2(6) . . ?
C9'_8 C8'_8 C7'_8 120.3(9) . . ?
C8'_8 C9'_8 C10'_8 122.7(9) . . ?
C9'_8 C10'_8 C11'_8 115.9(9) . . ?
N12'_8 C11'_8 C10'_8 121.3(9) . . ?
C11'_8 N12'_8 C7'_8 122.4(8) . . ?
C11'_8 N12'_8 Mn7_1 118.4(11) . . ?
C7'_8 N12'_8 Mn7_1 117.7(9) . . ?
C2_9 N1_9 C6_9 120.4(7) . . ?
C2_9 N1_9 Mn8_1 121.3(6) . . ?
C6_9 N1_9 Mn8_1 117.8(5) . . ?
N1_9 C2_9 C3_9 122.1(8) . . ?
C4_9 C3_9 C2_9 116.1(8) . . ?
C5_9 C4_9 C3_9 122.4(8) . . ?
C4_9 C5_9 C6_9 119.4(8) . . ?
N1_9 C6_9 C5_9 118.9(6) . . ?
N1_9 C6_9 C7_9 117.4(6) . . ?
C5_9 C6_9 C7_9 123.6(7) . . ?
N12_9 C7_9 C8_9 119.0(6) . . ?
N12_9 C7_9 C6_9 116.2(6) . . ?
C8_9 C7_9 C6_9 124.7(7) . . ?
C9_9 C8_9 C7_9 120.2(7) . . ?
C8_9 C9_9 C10_9 121.7(8) . . ?
C9_9 C10_9 C11_9 116.4(8) . . ?
N12_9 C11_9 C10_9 122.7(8) . . ?
C11_9 N12_9 C7_9 119.4(7) . . ?
C11_9 N12_9 Mn8_1 124.8(6) . . ?
C7_9 N12_9 Mn8_1 115.3(5) . . ?
C6_10 N1_10 C2_10 121.5(7) . . ?
C6_10 N1_10 Mn12_1 116.2(5) . . ?
C2_10 N1_10 Mn12_1 122.1(7) . . ?
N1_10 C2_10 C3_10 121.8(8) . . ?
C4_10 C3_10 C2_10 115.8(8) . . ?
C5_10 C4_10 C3_10 123.0(8) . . ?
C4_10 C5_10 C6_10 119.8(8) . . ?
N1_10 C6_10 C5_10 118.0(6) . . ?
N1_10 C6_10 C7_10 117.4(6) . . ?
C5_10 C6_10 C7_10 124.6(7) . . ?
N12_10 C7_10 C8_10 118.3(6) . . ?
N12_10 C7_10 C6_10 116.6(6) . . ?
C8_10 C7_10 C6_10 125.2(7) . . ?
C9_10 C8_10 C7_10 121.6(8) . . ?
C8_10 C9_10 C10_10 120.6(8) . . ?
C9_10 C10_10 C11_10 116.5(8) . . ?
N12_10 C11_10 C10_10 123.4(8) . . ?
C11_10 N12_10 C7_10 119.6(7) . . ?
C11_10 N12_10 Mn12_1 121.9(6) . . ?
C7_10 N12_10 Mn12_1 118.0(5) . . ?
C2_11 N1_11 C6_11 118.6(7) . . ?
C2_11 N1_11 Mn10_1 123.7(7) . . ?
C6_11 N1_11 Mn10_1 117.2(6) . . ?
N1_11 C2_11 C3_11 123.7(8) . . ?
C4_11 C3_11 C2_11 116.2(8) . . ?
C5_11 C4_11 C3_11 120.8(9) . . ?
C4_11 C5_11 C6_11 120.6(9) . . ?
N1_11 C6_11 C5_11 118.8(7) . . ?
N1_11 C6_11 C7_11 116.3(7) . . ?
C5_11 C6_11 C7_11 124.3(8) . . ?
N12_11 C7_11 C8_11 117.9(7) . . ?
N12_11 C7_11 C6_11 117.3(7) . . ?
C8_11 C7_11 C6_11 124.8(8) . . ?
C9_11 C8_11 C7_11 119.8(10) . . ?
C8_11 C9_11 C10_11 121.1(11) . . ?
C9_11 C10_11 C11_11 115.0(9) . . ?
N12_11 C11_11 C10_11 123.1(8) . . ?
C11_11 N12_11 C7_11 120.1(7) . . ?
C11_11 N12_11 Mn10_1 122.4(7) . . ?
C7_11 N12_11 Mn10_1 117.4(6) . . ?
C2_12 N1_12 C6_12 118.6(7) . . ?
C2_12 N1_12 Mn11_1 123.7(6) . . ?
C6_12 N1_12 Mn11_1 117.5(5) . . ?
N1_12 C2_12 C3_12 123.9(8) . . ?
C4_12 C3_12 C2_12 116.2(8) . . ?
C5_12 C4_12 C3_12 120.6(8) . . ?
C4_12 C5_12 C6_12 121.8(8) . . ?
N1_12 C6_12 C5_12 118.7(6) . . ?
N1_12 C6_12 C7_12 115.7(6) . . ?
C5_12 C6_12 C7_12 125.6(7) . . ?
N12_12 C7_12 C8_12 118.8(7) . . ?
N12_12 C7_12 C6_12 117.3(7) . . ?
C8_12 C7_12 C6_12 123.9(7) . . ?
C9_12 C8_12 C7_12 119.4(8) . . ?
C8_12 C9_12 C10_12 122.3(9) . . ?
C9_12 C10_12 C11_12 116.4(8) . . ?
N12_12 C11_12 C10_12 121.6(8) . . ?
C11_12 N12_12 C7_12 120.9(7) . . ?
C11_12 N12_12 Mn11_1 122.1(7) . . ?
C7_12 N12_12 Mn11_1 116.9(6) . . ?
C2_13 N1_13 C6_13 120.1(7) . . ?
C2_13 N1_13 Mn11_1 123.9(7) . . ?
C6_13 N1_13 Mn11_1 115.9(6) . . ?
N1_13 C2_13 C3_13 121.7(8) . . ?
C4_13 C3_13 C2_13 116.7(8) . . ?
C5_13 C4_13 C3_13 122.7(9) . . ?
C4_13 C5_13 C6_13 119.1(8) . . ?
N1_13 C6_13 C5_13 119.6(7) . . ?
N1_13 C6_13 C7_13 116.9(7) . . ?
C5_13 C6_13 C7_13 123.5(7) . . ?
N12_13 C7_13 C8_13 119.5(6) . . ?
N12_13 C7_13 C6_13 115.9(6) . . ?
C8_13 C7_13 C6_13 124.4(7) . . ?
C9_13 C8_13 C7_13 121.1(8) . . ?
C8_13 C9_13 C10_13 120.5(8) . . ?
C9_13 C10_13 C11_13 116.6(8) . . ?
N12_13 C11_13 C10_13 124.2(8) . . ?
C11_13 N12_13 C7_13 118.0(7) . . ?
C11_13 N12_13 Mn11_1 123.8(6) . . ?
C7_13 N12_13 Mn11_1 117.2(5) . . ?
O1_14 C1_14 O2_14 128.6(13) . . ?
O1_14 C1_14 C2_14 115.5(9) . . ?
O2_14 C1_14 C2_14 115.9(9) . . ?
C1_14 O1_14 Mn2_1 134.7(8) . . ?
C1_14 O2_14 Mn10_1 135.6(8) . 3 ?
O2_15 C1_15 O1_15 127.9(13) . . ?
O2_15 C1_15 C2_15 116.3(9) . . ?
O1_15 C1_15 C2_15 115.8(9) . . ?
C1_15 O1_15 Mn6_1 135.5(8) . . ?
C1_15 O2_15 Mn4_1 136.2(8) . . ?
O1_16 C1_16 O2_16 126.0(12) . . ?
O1_16 C1_16 C2_16 115.5(9) . . ?
O2_16 C1_16 C2_16 118.3(9) . . ?
C1_16 O1_16 Mn12_1 136.5(8) . . ?
C1_16 O2_16 Mn8_1 134.0(8) . . ?
C2_17 C1_17 C5_17 110.9(10) . . ?
C2_17 C1_17 C3_17 112.0(10) . . ?
C5_17 C1_17 C3_17 108.7(10) . . ?
C2_17 C1_17 C4_17 109.3(10) . . ?
C5_17 C1_17 C4_17 107.4(10) . . ?
C3_17 C1_17 C4_17 108.4(9) . . ?
O2_17 C2_17 C1_17 113.4(9) . . ?
C2_17 O2_17 Mn1_1 118.2(7) . . ?
C2_17 O2_17 Mn2_1 128.9(7) . . ?
Mn1_1 O2_17 Mn2_1 103.4(3) . . ?
O3_17 C3_17 C1_17 111.0(9) . . ?
C3_17 O3_17 Mn1_1 118.0(6) . . ?
C3_17 O3_17 Mn4_1 131.9(7) . . ?
Mn1_1 O3_17 Mn4_1 104.3(3) . . ?
O4_17 C4_17 C1_17 110.8(10) . . ?
C4_17 O4_17 Mn1_1 120.0(7) . . ?
C4_17 O4_17 Mn3_1 131.6(7) . . ?
Mn1_1 O4_17 Mn3_1 102.4(3) . . ?
C6_17 C5_17 C1_17 113.2(13) . . ?
C2_18 C1_18 C3_18 110.9(10) . . ?
C2_18 C1_18 C4_18 110.9(11) . . ?
C3_18 C1_18 C4_18 109.7(10) . . ?
C2_18 C1_18 C5_18 107.8(11) . . ?
C3_18 C1_18 C5_18 109.8(10) . . ?
C4_18 C1_18 C5_18 107.6(10) . . ?
C1_18 C2_18 O2_18 115.7(11) . . ?
C2_18 O2_18 Mn1_1 115.6(7) . . ?
C2_18 O2_18 Mn2_1 132.5(7) . . ?
Mn1_1 O2_18 Mn2_1 104.3(4) . . ?
O3_18 C3_18 C1_18 111.5(9) . . ?
C3_18 O3_18 Mn1_1 118.3(6) . . ?
C3_18 O3_18 Mn4_1 127.8(6) . . ?
Mn1_1 O3_18 Mn4_1 104.8(3) . . ?
O4_18 C4_18 C1_18 109.2(10) . . ?
C4_18 O4_18 Mn1_1 119.7(7) . . ?
C4_18 O4_18 Mn3_1 132.3(7) . . ?
Mn1_1 O4_18 Mn3_1 103.5(4) . . ?
C6_18 C5_18 C1_18 114.5(12) . . ?
C4_19 C1_19 C3_19 113.5(12) . . ?
C4_19 C1_19 C2_19 108.7(12) . . ?
C3_19 C1_19 C2_19 107.3(11) . . ?
C4_19 C1_19 C5_19 109.5(12) . . ?
C3_19 C1_19 C5_19 112.2(11) . . ?
C2_19 C1_19 C5_19 105.2(11) . . ?
O2_19 C2_19 C1_19 110.0(11) . . ?
C2_19 O2_19 Mn5_1 120.4(8) . . ?
C2_19 O2_19 Mn7'_1 139.1(8) . . ?
Mn5_1 O2_19 Mn7'_1 94.4(4) . . ?
C2_19 O2_19 Mn7_1 125.7(8) . . ?
Mn5_1 O2_19 Mn7_1 107.7(4) . . ?
Mn7'_1 O2_19 Mn7_1 13.8(4) . . ?
O3_19 C3_19 C1_19 113.8(10) . . ?
C3_19 O3_19 Mn5_1 117.4(7) . . ?
C3_19 O3_19 Mn8_1 132.4(7) . . ?
Mn5_1 O3_19 Mn8_1 104.7(4) . . ?
C1_19 C4_19 O4_19 113.8(11) . . ?
C4_19 O4_19 Mn5_1 117.4(7) . . ?
C4_19 O4_19 Mn6_1 130.2(7) . . ?
Mn5_1 O4_19 Mn6_1 103.9(3) . . ?
C6_19 C5_19 C1_19 110.9(14) . . ?
C2_20 C1_20 C4_20 106.8(12) . . ?
C2_20 C1_20 C3_20 109.4(12) . . ?
C4_20 C1_20 C3_20 110.3(12) . . ?
C2_20 C1_20 C5_20 107.2(12) . . ?
C4_20 C1_20 C5_20 117.6(13) . . ?
C3_20 C1_20 C5_20 105.3(12) . . ?
O2_20 C2_20 C1_20 112.2(11) . . ?
C2_20 O2_20 Mn5_1 118.5(7) . . ?
C2_20 O2_20 Mn6_1 130.7(7) . . ?
Mn5_1 O2_20 Mn6_1 104.1(4) . . ?
O3_20 C3_20 C1_20 108.5(10) . . ?
C3_20 O3_20 Mn5_1 120.6(7) . . ?
C3_20 O3_20 Mn8_1 127.2(7) . . ?
Mn5_1 O3_20 Mn8_1 104.6(3) . . ?
O4_20 C4_20 C1_20 118.9(12) . . ?
C4_20 O4_20 Mn7'_1 134.7(9) . . ?
C4_20 O4_20 Mn5_1 115.3(8) . . ?
Mn7'_1 O4_20 Mn5_1 102.4(5) . . ?
C4_20 O4_20 Mn7_1 135.9(9) . . ?
Mn7'_1 O4_20 Mn7_1 3.8(5) . . ?
Mn5_1 O4_20 Mn7_1 103.2(5) . . ?
C1_20 C5_20 C6A_20 113.2(16) . . ?
C1_20 C5_20 C6B_20 120.0(19) . . ?
C6A_20 C5_20 C6B_20 103(2) . . ?
C4_21 C1_21 C3_21 114.7(11) . . ?
C4_21 C1_21 C5_21 109.3(11) . . ?
C3_21 C1_21 C5_21 112.1(11) . . ?
C4_21 C1_21 C2_21 107.0(11) . . ?
C3_21 C1_21 C2_21 108.8(10) . . ?
C5_21 C1_21 C2_21 104.4(10) . . ?
O2_21 C2_21 C1_21 108.2(10) . . ?
C2_21 O2_21 Mn9_1 120.1(7) . . ?
C2_21 O2_21 Mn11_1 130.1(7) . . ?
Mn9_1 O2_21 Mn11_1 103.0(4) . . ?
O3_21 C3_21 C1_21 113.3(10) . . ?
C3_21 O3_21 Mn9_1 117.3(7) . . ?
C3_21 O3_21 Mn10_1 130.5(7) . . ?
Mn9_1 O3_21 Mn10_1 103.3(3) . . ?
C1_21 C4_21 O4_21 111.5(10) . . ?
C4_21 O4_21 Mn9_1 117.8(7) . . ?
C4_21 O4_21 Mn12_1 132.1(7) . . ?
Mn9_1 O4_21 Mn12_1 105.8(4) . . ?
C6_21 C5_21 C1_21 113.4(11) . . ?
C2_22 C1_22 C4_22 111.5(12) . . ?
C2_22 C1_22 C3_22 109.9(12) . . ?
C4_22 C1_22 C3_22 113.0(12) . . ?
C2_22 C1_22 C5_22 108.2(13) . . ?
C4_22 C1_22 C5_22 105.8(12) . . ?
C3_22 C1_22 C5_22 108.2(12) . . ?
O2_22 C2_22 C1_22 111.2(11) . . ?
C2_22 O2_22 Mn9_1 118.0(7) . . ?
C2_22 O2_22 Mn11_1 132.5(8) . . ?
Mn9_1 O2_22 Mn11_1 103.1(4) . . ?
O3_22 C3_22 C1_22 109.0(11) . . ?
C3_22 O3_22 Mn9_1 119.8(7) . . ?
C3_22 O3_22 Mn12_1 126.6(7) . . ?
Mn9_1 O3_22 Mn12_1 105.1(4) . . ?
O4_22 C4_22 C1_22 110.3(10) . . ?
C4_22 O4_22 Mn9_1 117.1(7) . . ?
C4_22 O4_22 Mn10_1 133.4(7) . . ?
Mn9_1 O4_22 Mn10_1 103.5(3) . . ?
C6B_22 C5_22 C6A_22 100(3) . . ?
C6B_22 C5_22 C1_22 113(3) . . ?
C6A_22 C5_22 C1_22 114.8(18) . . ?
N2_23 N1_23 Mn2_1 121.6(9) . . ?
N2_23 N1_23 Mn10_1 118.1(9) . 3 ?
Mn2_1 N1_23 Mn10_1 119.2(6) . 3 ?
N3_23 N2_23 N1_23 178.7(16) . . ?
N2_24 N1_24 Mn4_1 123.2(9) . . ?
N2_24 N1_24 Mn6_1 120.3(9) . . ?
Mn4_1 N1_24 Mn6_1 115.5(5) . . ?
N3_24 N2_24 N1_24 174.6(16) . . ?
N2_25 N1_25 Mn8_1 121.2(12) . . ?
N2_25 N1_25 Mn12_1 122.8(12) . . ?
Mn8_1 N1_25 Mn12_1 115.4(6) . . ?
N3_25 N2_25 N1_25 169(2) . . ?
O41_26 Cl1_26 O31_26 109.5 . . ?
O41_26 Cl1_26 O21_26 109.5 . . ?
O31_26 Cl1_26 O21_26 109.5 . . ?
O41_26 Cl1_26 O11_26 109.5 . . ?
O31_26 Cl1_26 O11_26 109.5 . . ?
O21_26 Cl1_26 O11_26 109.5 . . ?
O22_26 Cl2_26 O42_26 109.5 . . ?
O22_26 Cl2_26 O32_26 109.5 . . ?
O42_26 Cl2_26 O32_26 109.5 . . ?
O22_26 Cl2_26 O12_26 109.5 . . ?
O42_26 Cl2_26 O12_26 109.5 . . ?
O32_26 Cl2_26 O12_26 109.5 . . ?
O13_26 Cl3_26 O23_26 109.5 . . ?
O13_26 Cl3_26 O43_26 109.5 . . ?
O23_26 Cl3_26 O43_26 109.5 . . ?
O13_26 Cl3_26 O33_26 109.5 . . ?
O23_26 Cl3_26 O33_26 109.5 . . ?
O43_26 Cl3_26 O33_26 109.5 . . ?
O14_26 Cl4_26 O34_26 109.5 . . ?
O14_26 Cl4_26 O44_26 109.5 . . ?
O34_26 Cl4_26 O44_26 109.5 . . ?
O14_26 Cl4_26 O24_26 109.5 . . ?
O34_26 Cl4_26 O24_26 109.5 . . ?
O44_26 Cl4_26 O24_26 109.5 . . ?
O15_26 Cl5_26 O35_26 109.5 . . ?
O15_26 Cl5_26 O25_26 109.5 . . ?
O35_26 Cl5_26 O25_26 109.5 . . ?
O15_26 Cl5_26 O45_26 109.5 . . ?
O35_26 Cl5_26 O45_26 109.5 . . ?
O25_26 Cl5_26 O45_26 109.5 . . ?
O26_26 Cl6_26 O36_26 109.5 . . ?
O26_26 Cl6_26 O46_26 109.5 . . ?
O36_26 Cl6_26 O46_26 109.5 . . ?
O26_26 Cl6_26 O16_26 109.5 . . ?
O36_26 Cl6_26 O16_26 109.5 . . ?
O46_26 Cl6_26 O16_26 109.5 . . ?

loop_
_geom_bond_atom_site_label_1
_geom_bond_atom_site_label_2
_geom_bond_distance
_geom_bond_site_symmetry_2
_geom_bond_publ_flag
Mn1_1 O3_17 1.872(7) . ?
Mn1_1 O2_17 1.883(7) . ?
Mn1_1 O3_18 1.886(8) . ?
Mn1_1 O4_18 1.886(8) . ?
Mn1_1 O2_18 1.890(8) . ?
Mn1_1 O4_17 1.910(8) . ?
Mn1_1 Mn3_1 3.156(3) . ?
Mn1_1 Mn2_1 3.195(3) . ?
Mn1_1 Mn4_1 3.204(3) . ?
Mn2_1 O1_14 2.113(8) . ?
Mn2_1 O2_18 2.150(8) . ?
Mn2_1 N1_23 2.165(11) . ?
Mn2_1 O2_17 2.183(7) . ?
Mn2_1 N12_4 2.274(9) . ?
Mn2_1 N1_4 2.320(9) . ?
Mn3_1 O4_18 2.129(8) . ?
Mn3_1 O4_17 2.136(8) . ?
Mn3_1 N1_2 2.223(8) . ?
Mn3_1 N12_2 2.245(8) . ?
Mn3_1 N1_3 2.253(8) . ?
Mn3_1 N12_3 2.271(8) . ?
Mn4_1 O2_15 2.139(8) . ?
Mn4_1 O3_18 2.154(7) . ?
Mn4_1 O3_17 2.178(7) . ?
Mn4_1 N1_24 2.180(10) . ?
Mn4_1 N1_5 2.274(8) . ?
Mn4_1 N12_5 2.317(8) . ?
Mn5_1 O4_19 1.865(8) . ?
Mn5_1 O2_20 1.868(8) . ?
Mn5_1 O3_19 1.870(8) . ?
Mn5_1 O3_20 1.883(7) . ?
Mn5_1 O2_19 1.898(8) . ?
Mn5_1 O4_20 1.906(8) . ?
Mn5_1 Mn7'_1 2.926(8) . ?
Mn5_1 Mn6_1 3.196(3) . ?
Mn5_1 Mn8_1 3.206(3) . ?
Mn6_1 O1_15 2.119(8) . ?
Mn6_1 O2_20 2.178(8) . ?
Mn6_1 O4_19 2.186(8) . ?
Mn6_1 N1_24 2.208(10) . ?
Mn6_1 N1_6 2.268(8) . ?
Mn6_1 N12_6 2.279(8) . ?
Mn7'_1 O4_20 1.847(13) . ?
Mn7'_1 O2_19 2.086(13) . ?
Mn7'_1 N12_7 2.229(16) . ?
Mn7'_1 N1_7 2.352(18) . ?
Mn7'_1 N1_8 2.461(17) . ?
Mn7_1 N12'_8 1.729(15) . ?
Mn7_1 N1'_7 2.016(18) . ?
Mn7_1 N12'_7 2.181(17) . ?
Mn7_1 N1'_8 2.194(18) . ?
Mn7_1 O2_19 2.275(13) . ?
Mn7_1 O4_20 2.386(11) . ?
Mn7_1 C7'_8 2.639(17) . ?
Mn8_1 O2_16 2.122(8) . ?
Mn8_1 O3_20 2.162(7) . ?
Mn8_1 N1_25 2.170(11) . ?
Mn8_1 O3_19 2.174(8) . ?
Mn8_1 N1_9 2.234(8) . ?
Mn8_1 N12_9 2.313(8) . ?
Mn9_1 O4_21 1.835(8) . ?
Mn9_1 O3_22 1.860(8) . ?
Mn9_1 O2_22 1.867(8) . ?
Mn9_1 O2_21 1.879(8) . ?
Mn9_1 O3_21 1.902(8) . ?
Mn9_1 O4_22 1.916(8) . ?
Mn9_1 Mn11_1 3.124(3) . ?
Mn9_1 Mn10_1 3.192(3) . ?
Mn9_1 Mn12_1 3.203(3) . ?
Mn10_1 O2_14 2.136(8) 3 ?
Mn10_1 O4_22 2.144(8) . ?
Mn10_1 O3_21 2.163(8) . ?
Mn10_1 N1_23 2.180(11) 3 ?
Mn10_1 N12_11 2.249(9) . ?
Mn10_1 N1_11 2.261(9) . ?
Mn11_1 O2_21 2.109(8) . ?
Mn11_1 O2_22 2.117(9) . ?
Mn11_1 N12_13 2.207(9) . ?
Mn11_1 N1_12 2.234(9) . ?
Mn11_1 N12_12 2.236(9) . ?
Mn11_1 N1_13 2.252(9) . ?
Mn12_1 O1_16 2.119(8) . ?
Mn12_1 O3_22 2.167(8) . ?
Mn12_1 N1_25 2.173(11) . ?
Mn12_1 O4_21 2.175(8) . ?
Mn12_1 N12_10 2.249(8) . ?
Mn12_1 N1_10 2.299(8) . ?
N1_2 C6_2 1.345(6) . ?
N1_2 C2_2 1.355(6) . ?
C2_2 C3_2 1.392(7) . ?
C3_2 C4_2 1.360(7) . ?
C4_2 C5_2 1.348(7) . ?
C5_2 C6_2 1.403(7) . ?
C6_2 C7_2 1.431(7) . ?
C7_2 N12_2 1.346(6) . ?
C7_2 C8_2 1.402(7) . ?
C8_2 C9_2 1.348(7) . ?
C9_2 C10_2 1.359(7) . ?
C10_2 C11_2 1.392(7) . ?
C11_2 N12_2 1.348(6) . ?
N1_3 C2_3 1.342(6) . ?
N1_3 C6_3 1.350(6) . ?
C2_3 C3_3 1.388(7) . ?
C3_3 C4_3 1.362(7) . ?
C4_3 C5_3 1.345(7) . ?
C5_3 C6_3 1.396(7) . ?
C6_3 C7_3 1.429(7) . ?
C7_3 N12_3 1.354(6) . ?
C7_3 C8_3 1.401(7) . ?
C8_3 C9_3 1.346(7) . ?
C9_3 C10_3 1.361(7) . ?
C10_3 C11_3 1.393(7) . ?
C11_3 N12_3 1.350(6) . ?
N1_4 C6_4 1.342(6) . ?
N1_4 C2_4 1.345(7) . ?
C2_4 C3_4 1.400(7) . ?
C3_4 C4_4 1.365(8) . ?
C4_4 C5_4 1.349(8) . ?
C5_4 C6_4 1.395(7) . ?
C6_4 C7_4 1.433(7) . ?
C7_4 N12_4 1.346(6) . ?
C7_4 C8_4 1.393(7) . ?
C8_4 C9_4 1.349(7) . ?
C9_4 C10_4 1.361(7) . ?
C10_4 C11_4 1.397(7) . ?
C11_4 N12_4 1.344(7) . ?
N1_5 C6_5 1.351(6) . ?
N1_5 C2_5 1.351(6) . ?
C2_5 C3_5 1.396(7) . ?
C3_5 C4_5 1.358(7) . ?
C4_5 C5_5 1.348(7) . ?
C5_5 C6_5 1.401(7) . ?
C6_5 C7_5 1.423(7) . ?
C7_5 N12_5 1.348(6) . ?
C7_5 C8_5 1.404(7) . ?
C8_5 C9_5 1.339(7) . ?
C9_5 C10_5 1.359(7) . ?
C10_5 C11_5 1.403(7) . ?
C11_5 N12_5 1.348(6) . ?
N1_6 C2_6 1.341(6) . ?
N1_6 C6_6 1.352(6) . ?
C2_6 C3_6 1.397(7) . ?
C3_6 C4_6 1.357(7) . ?
C4_6 C5_6 1.341(7) . ?
C5_6 C6_6 1.397(7) . ?
C6_6 C7_6 1.421(7) . ?
C7_6 N12_6 1.349(6) . ?
C7_6 C8_6 1.397(7) . ?
C8_6 C9_6 1.342(7) . ?
C9_6 C10_6 1.354(7) . ?
C10_6 C11_6 1.394(7) . ?
C11_6 N12_6 1.344(6) . ?
N1_7 C2_7 1.350(7) . ?
N1_7 C6_7 1.359(7) . ?
C2_7 C3_7 1.396(7) . ?
C3_7 C4_7 1.364(7) . ?
C4_7 C5_7 1.346(7) . ?
C5_7 C6_7 1.393(7) . ?
C6_7 C7_7 1.429(8) . ?
C7_7 N12_7 1.351(7) . ?
C7_7 C8_7 1.398(7) . ?
C8_7 C9_7 1.345(7) . ?
C9_7 C10_7 1.362(7) . ?
C10_7 C11_7 1.396(7) . ?
C11_7 N12_7 1.345(7) . ?
N1'_7 C2'_7 1.343(7) . ?
N1'_7 C6'_7 1.357(7) . ?
C2'_7 C3'_7 1.397(7) . ?
C3'_7 C4'_7 1.362(7) . ?
C4'_7 C5'_7 1.346(7) . ?
C5'_7 C6'_7 1.399(7) . ?
C6'_7 C7'_7 1.426(8) . ?
C7'_7 N12'_7 1.352(7) . ?
C7'_7 C8'_7 1.399(7) . ?
C8'_7 C9'_7 1.348(7) . ?
C9'_7 C10'_7 1.364(7) . ?
C10'_7 C11'_7 1.396(7) . ?
C11'_7 N12'_7 1.342(7) . ?
N1_8 C2_8 1.343(7) . ?
N1_8 C6_8 1.347(7) . ?
C2_8 C3_8 1.398(7) . ?
C3_8 C4_8 1.361(7) . ?
C4_8 C5_8 1.346(7) . ?
C5_8 C6_8 1.399(7) . ?
C6_8 C7_8 1.430(8) . ?
C7_8 N12_8 1.352(7) . ?
C7_8 C8_8 1.399(7) . ?
C8_8 C9_8 1.348(7) . ?
C9_8 C10_8 1.361(7) . ?
C10_8 C11_8 1.394(7) . ?
C11_8 N12_8 1.346(7) . ?
N1'_8 C2'_8 1.341(7) . ?
N1'_8 C6'_8 1.349(7) . ?
C2'_8 C3'_8 1.399(7) . ?
C3'_8 C4'_8 1.361(7) . ?
C4'_8 C5'_8 1.346(7) . ?
C5'_8 C6'_8 1.401(7) . ?
C6'_8 C7'_8 1.430(8) . ?
C7'_8 N12'_8 1.346(7) . ?
C7'_8 C8'_8 1.397(7) . ?
C8'_8 C9'_8 1.346(7) . ?
C9'_8 C10'_8 1.361(7) . ?
C10'_8 C11'_8 1.397(7) . ?
C11'_8 N12'_8 1.341(7) . ?
N1_9 C2_9 1.339(6) . ?
N1_9 C6_9 1.346(6) . ?
C2_9 C3_9 1.394(7) . ?
C3_9 C4_9 1.359(7) . ?
C4_9 C5_9 1.348(7) . ?
C5_9 C6_9 1.399(7) . ?
C6_9 C7_9 1.426(7) . ?
C7_9 N12_9 1.351(6) . ?
C7_9 C8_9 1.396(7) . ?
C8_9 C9_9 1.348(7) . ?
C9_9 C10_9 1.364(7) . ?
C10_9 C11_9 1.397(7) . ?
C11_9 N12_9 1.349(6) . ?
N1_10 C6_10 1.339(6) . ?
N1_10 C2_10 1.341(6) . ?
C2_10 C3_10 1.399(7) . ?
C3_10 C4_10 1.358(7) . ?
C4_10 C5_10 1.339(7) . ?
C5_10 C6_10 1.405(7) . ?
C6_10 C7_10 1.424(7) . ?
C7_10 N12_10 1.351(6) . ?
C7_10 C8_10 1.395(7) . ?
C8_10 C9_10 1.348(7) . ?
C9_10 C10_10 1.367(7) . ?
C10_10 C11_10 1.393(7) . ?
C11_10 N12_10 1.341(6) . ?
N1_11 C2_11 1.342(7) . ?
N1_11 C6_11 1.352(6) . ?
C2_11 C3_11 1.394(7) . ?
C3_11 C4_11 1.362(7) . ?
C4_11 C5_11 1.345(7) . ?
C5_11 C6_11 1.398(7) . ?
C6_11 C7_11 1.427(7) . ?
C7_11 N12_11 1.345(6) . ?
C7_11 C8_11 1.400(7) . ?
C8_11 C9_11 1.349(8) . ?
C9_11 C10_11 1.360(8) . ?
C10_11 C11_11 1.395(7) . ?
C11_11 N12_11 1.342(6) . ?
N1_12 C2_12 1.336(6) . ?
N1_12 C6_12 1.355(6) . ?
C2_12 C3_12 1.393(7) . ?
C3_12 C4_12 1.361(7) . ?
C4_12 C5_12 1.340(7) . ?
C5_12 C6_12 1.384(7) . ?
C6_12 C7_12 1.424(7) . ?
C7_12 N12_12 1.350(6) . ?
C7_12 C8_12 1.397(7) . ?
C8_12 C9_12 1.348(7) . ?
C9_12 C10_12 1.359(7) . ?
C10_12 C11_12 1.401(7) . ?
C11_12 N12_12 1.338(7) . ?
N1_13 C2_13 1.345(7) . ?
N1_13 C6_13 1.347(6) . ?
C2_13 C3_13 1.404(7) . ?
C3_13 C4_13 1.356(7) . ?
C4_13 C5_13 1.342(7) . ?
C5_13 C6_13 1.405(7) . ?
C6_13 C7_13 1.430(7) . ?
C7_13 N12_13 1.354(6) . ?
C7_13 C8_13 1.394(7) . ?
C8_13 C9_13 1.342(7) . ?
C9_13 C10_13 1.363(7) . ?
C10_13 C11_13 1.390(7) . ?
C11_13 N12_13 1.340(6) . ?
C1_14 O1_14 1.246(8) . ?
C1_14 O2_14 1.263(8) . ?
C1_14 C2_14 1.527(17) . ?
O2_14 Mn10_1 2.136(8) 3 ?
C1_15 O2_15 1.245(8) . ?
C1_15 O1_15 1.247(8) . ?
C1_15 C2_15 1.585(17) . ?
C1_16 O1_16 1.276(8) . ?
C1_16 O2_16 1.282(8) . ?
C1_16 C2_16 1.497(17) . ?
C1_17 C2_17 1.524(14) . ?
C1_17 C5_17 1.534(17) . ?
C1_17 C3_17 1.535(15) . ?
C1_17 C4_17 1.549(15) . ?
C2_17 O2_17 1.401(12) . ?
C3_17 O3_17 1.451(12) . ?
C4_17 O4_17 1.378(12) . ?
C5_17 C6_17 1.473(14) . ?
C1_18 C2_18 1.429(15) . ?
C1_18 C3_18 1.528(15) . ?
C1_18 C4_18 1.565(15) . ?
C1_18 C5_18 1.591(17) . ?
C2_18 O2_18 1.451(13) . ?
C3_18 O3_18 1.447(12) . ?
C4_18 O4_18 1.432(13) . ?
C5_18 C6_18 1.458(17) . ?
C1_19 C4_19 1.428(16) . ?
C1_19 C3_19 1.489(15) . ?
C1_19 C2_19 1.568(17) . ?
C1_19 C5_19 1.595(18) . ?
C2_19 O2_19 1.376(13) . ?
C3_19 O3_19 1.391(12) . ?
C4_19 O4_19 1.446(13) . ?
C5_19 C6_19 1.51(2) . ?
C1_20 C2_20 1.518(18) . ?
C1_20 C4_20 1.529(17) . ?
C1_20 C3_20 1.570(18) . ?
C1_20 C5_20 1.598(19) . ?
C2_20 O2_20 1.445(14) . ?
C3_20 O3_20 1.436(13) . ?
C4_20 O4_20 1.327(13) . ?
C5_20 C6A_20 1.64(3) . ?
C5_20 C6B_20 1.67(4) . ?
C1_21 C4_21 1.471(16) . ?
C1_21 C3_21 1.500(16) . ?
C1_21 C5_21 1.567(16) . ?
C1_21 C2_21 1.594(16) . ?
C2_21 O2_21 1.473(13) . ?
C3_21 O3_21 1.433(12) . ?
C4_21 O4_21 1.484(12) . ?
C5_21 C6_21 1.562(17) . ?
C1_22 C2_22 1.481(17) . ?
C1_22 C4_22 1.536(17) . ?
C1_22 C3_22 1.547(17) . ?
C1_22 C5_22 1.615(19) . ?
C2_22 O2_22 1.448(13) . ?
C3_22 O3_22 1.445(13) . ?
C4_22 O4_22 1.467(13) . ?
C5_22 C6B_22 1.24(6) . ?
C5_22 C6A_22 1.53(4) . ?
N1_23 N2_23 1.257(14) . ?
N1_23 Mn10_1 2.180(11) 3 ?
N2_23 N3_23 1.188(15) . ?
N1_24 N2_24 1.185(14) . ?
N2_24 N3_24 1.153(15) . ?
N1_25 N2_25 1.146(19) . ?
N2_25 N3_25 1.14(2) . ?
Cl1_26 O41_26 1.427(6) . ?
Cl1_26 O31_26 1.428(6) . ?
Cl1_26 O21_26 1.428(6) . ?
Cl1_26 O11_26 1.428(6) . ?
Cl2_26 O22_26 1.434(5) . ?
Cl2_26 O42_26 1.434(5) . ?
Cl2_26 O32_26 1.434(5) . ?
Cl2_26 O12_26 1.434(5) . ?
Cl3_26 O13_26 1.494(5) . ?
Cl3_26 O23_26 1.494(5) . ?
Cl3_26 O43_26 1.494(5) . ?
Cl3_26 O33_26 1.495(5) . ?
Cl4_26 O14_26 1.460(6) . ?
Cl4_26 O34_26 1.461(6) . ?
Cl4_26 O44_26 1.461(6) . ?
Cl4_26 O24_26 1.461(6) . ?
Cl5_26 O15_26 1.449(7) . ?
Cl5_26 O35_26 1.449(7) . ?
Cl5_26 O25_26 1.449(7) . ?
Cl5_26 O45_26 1.449(7) . ?
Cl6_26 O26_26 1.400(9) . ?
Cl6_26 O36_26 1.400(9) . ?
Cl6_26 O46_26 1.400(9) . ?
Cl6_26 O16_26 1.400(9) . ?

loop_
_platon_squeeze_void_nr
_platon_squeeze_void_average_x
_platon_squeeze_void_average_y
_platon_squeeze_void_average_z
_platon_squeeze_void_volume
_platon_squeeze_void_count_electrons
1 0.000 0.000 0.000 169.9 32.2
2 -0.500 0.433 0.029 7300.9 830.4
3 0.000 0.500 0.500 169.9 32.3
4 0.037 0.983 0.157 17.0 1.2
5 0.037 0.517 0.657 17.0 1.7
6 0.963 0.483 0.343 17.0 -0.3
7 0.963 0.017 0.843 17.0 0.3
